data_1533011
loop_
_publ_author_name
'Arleth, Nicholas'
'Gamer, Michael T.'
'K\"oppe, Ralf'
'Pushkarevsky, Nikolay A.'
'Konchenko, Sergey N.'
'Fleischmann, Martin'
'Bodensteiner, Michael'
'Scheer, Manfred'
'Roesky, Peter W.'

_publ_section_title
;
 The approach to 4d/4f-polyphosphides
;
_journal_issue 12
_journal_name_full 'Chem. Sci.'
_journal_page_first 7179
_journal_paper_doi 10.1039/C5SC02252E
_journal_volume 6
_journal_year 2015
_chemical_formula_moiety 'C64 H90 Mo2 O4 P6 Sm2, 2(C7 H8)'
_chemical_formula_sum 'C78 H106 Mo2 O4 P6 Sm2'
_chemical_formula_weight 1786.02
_space_group_crystal_system triclinic
_space_group_IT_number 2
_space_group_name_Hall '-P 1'
_space_group_name_H-M_alt 'P -1'
_symmetry_space_group_name_Hall '-P 1'
_symmetry_space_group_name_H-M 'P -1'
_atom_sites_solution_hydrogens geom
_atom_sites_solution_primary direct
_audit_creation_date 2015-04-02
_audit_creation_method
;
Olex2 1.2
(compiled 2015.01.26 svn.r3150 for OlexSys, GUI svn.r4998)
;
_audit_update_record
;
2015-05-20 deposited with the CCDC.
2015-09-08 downloaded from the CCDC.
;
_cell_angle_alpha 98.952(6)
_cell_angle_beta 110.227(6)
_cell_angle_gamma 95.319(6)
_cell_formula_units_Z 1
_cell_length_a 11.1671(8)
_cell_length_b 12.7931(10)
_cell_length_c 14.7276(9)
_cell_measurement_temperature 123
_cell_volume 1925.7(3)
_computing_cell_refinement
;
CrysAlisPro, Oxford Diffraction Ltd.,
Version 1.171.34.34a (release 20-07-2010 CrysAlis171 .NET)
(compiled Jul 20 2010,14:26:49)
;
_computing_data_collection
;
CrysAlisPro, Oxford Diffraction Ltd.,
Version 1.171.34.34a (release 20-07-2010 CrysAlis171 .NET)
(compiled Jul 20 2010,14:26:49)
;
_computing_data_reduction
;
CrysAlisPro, Oxford Diffraction Ltd.,
Version 1.171.34.34a (release 20-07-2010 CrysAlis171 .NET)
(compiled Jul 20 2010,14:26:49)
;
_computing_molecular_graphics 'Diamond 2/3, Olex2 (Dolomanov et al., 2009)'
_computing_publication_material 'MS Word, Olex2 (Dolomanov et al., 2009)'
_computing_structure_refinement 'SHELXL-2014/7 (Sheldrick, 2008)'
_computing_structure_solution 'SIR-97 (Altomare, 1999)'
_diffrn_ambient_temperature 123
_diffrn_detector_area_resol_mean 10.5431
_diffrn_measured_fraction_theta_full 0.986
_diffrn_measured_fraction_theta_max 0.984
_diffrn_measurement_device_type 'Xcalibur, Ruby, Gemini ultra'
_diffrn_measurement_method '\w scans'
_diffrn_radiation_monochromator mirrors
_diffrn_radiation_probe x-ray
_diffrn_radiation_source 'Enhance Ultra (Cu) X-ray Source'
_diffrn_radiation_type CuK\a
_diffrn_radiation_wavelength 1.54178
_diffrn_reflns_av_R_equivalents 0.0368
_diffrn_reflns_av_unetI/netI 0.0485
_diffrn_reflns_laue_measured_fraction_full 0.986
_diffrn_reflns_laue_measured_fraction_max 0.984
_diffrn_reflns_limit_h_max 13
_diffrn_reflns_limit_h_min -12
_diffrn_reflns_limit_k_max 15
_diffrn_reflns_limit_k_min -14
_diffrn_reflns_limit_l_max 15
_diffrn_reflns_limit_l_min -17
_diffrn_reflns_number 15246
_diffrn_reflns_point_group_measured_fraction_full 0.986
_diffrn_reflns_point_group_measured_fraction_max 0.984
_diffrn_reflns_theta_full 66.500
_diffrn_reflns_theta_max 66.613
_diffrn_reflns_theta_min 3.264
_exptl_absorpt_coefficient_mu 15.411
_exptl_absorpt_correction_T_max 0.408
_exptl_absorpt_correction_T_min 0.088
_exptl_absorpt_correction_type analytical
_exptl_absorpt_process_details
;
CrysAlisPro, Oxford Diffraction Ltd.,
Version 1.171.34.34a (release 20-07-2010 CrysAlis171 .NET)
(compiled Jul 20 2010,14:26:49)
Analytical numeric absorption correction using a multifaceted crystal
            model based on expressions derived by R.C. Clark & J.S. Reid.
(Clark, R. C. & Reid, J. S. (1995). Acta Cryst. A51, 887-897)
;
_exptl_crystal_colour red
_exptl_crystal_colour_primary red
_exptl_crystal_density_diffrn 1.540
_exptl_crystal_description 'rect. Prism'
_exptl_crystal_F_000 904
_exptl_crystal_size_max 0.4474
_exptl_crystal_size_mid 0.11
_exptl_crystal_size_min 0.0955
_refine_diff_density_max 0.746
_refine_diff_density_min -0.757
_refine_diff_density_rms 0.089
_refine_ls_extinction_method none
_refine_ls_goodness_of_fit_ref 1.066
_refine_ls_hydrogen_treatment constr
_refine_ls_matrix_type full
_refine_ls_number_parameters 847
_refine_ls_number_reflns 6698
_refine_ls_number_restraints 295
_refine_ls_restrained_S_all 1.081
_refine_ls_R_factor_all 0.0368
_refine_ls_R_factor_gt 0.0343
_refine_ls_shift/su_max 0.001
_refine_ls_shift/su_mean 0.000
_refine_ls_structure_factor_coef Fsqd
_refine_ls_weighting_details 'w=1/[\s^2^(Fo^2^)+(0.0419P)^2^+1.0202P] where P=(Fo^2^+2Fc^2^)/3'
_refine_ls_weighting_scheme calc
_refine_ls_wR_factor_gt 0.0799
_refine_ls_wR_factor_ref 0.0815
_reflns_Friedel_coverage 0.000
_reflns_number_gt 6343
_reflns_number_total 6698
_reflns_threshold_expression 'I > 2\s(I)'
_cod_data_source_file c5sc02252e2.cif
_cod_data_source_block 4
_cod_depositor_comments 'Adding full bibliography for 1533007--1533012.cif.'
_cod_original_cell_volume 1925.7(2)
_cod_database_code 1533011
_shelx_space_group_comment
;
The symmetry employed for this shelxl refinement is uniquely defined
by the following loop, which should always be used as a source of
symmetry information in preference to the above space-group names.
They are only intended as comments.
;
_olex2_refinement_description
;
1. Fixed Uiso
 At 1.2 times of:
  All C(H) groups
 At 1.5 times of:
  All C(H,H,H) groups
2. Restrained distances
 C45-C50 \\sim C49-C50
 with sigma of 0.02
3. Uiso/Uaniso restraints and constraints
C21A \\sim C22A \\sim C23A \\sim C24A \\sim C25A \\sim C26A \\sim C27A \\sim
C28A \\sim C29A \\sim C30A: within 1.7A with sigma of 0.01 and sigma for
terminal atoms of 0.02
C21B \\sim C22B \\sim C23B \\sim C24B \\sim C25B \\sim C26B \\sim C27B \\sim
C28B \\sim C29B \\sim C30B: within 1.7A with sigma of 0.01 and sigma for
terminal atoms of 0.02
C1A \\sim C2A \\sim C3A \\sim C4A \\sim C5A: within 1.7A with sigma of 0.01 and
sigma for terminal atoms of 0.02
C11A \\sim C12A \\sim C13A \\sim C14A \\sim C15A: within 1.7A with sigma of
0.01 and sigma for terminal atoms of 0.02
C37 \\sim C38 \\sim C39 \\sim C41 \\sim C40 \\sim C42 \\sim C43: within 1.7A
with sigma of 0.01 and sigma for terminal atoms of 0.02
C44 \\sim C45 \\sim C46 \\sim C47 \\sim C48 \\sim C49 \\sim C50: within 1.7A
with sigma of 0.01 and sigma for terminal atoms of 0.02
Uanis(Mo1A) \\sim Ueq, Uanis(Mo2A) \\sim Ueq, Uanis(Mo1B) \\sim Ueq,
Uanis(Mo2B) \\sim Ueq: with sigma of 0.01 and sigma for terminal atoms of 0.02
Uanis(C50) \\sim Ueq: with sigma of 0.01 and sigma for terminal atoms of 0.02
4. Others
 Fixed Sof: C1A(0.5) C2A(0.5) C3A(0.5) C4A(0.5) C5A(0.5) C6A(0.5) H6AA(0.5)
 H6AB(0.5) H6AC(0.5) C7A(0.5) H7AA(0.5) H7AB(0.5) H7AC(0.5) C8A(0.5) H8AA(0.5)
 H8AB(0.5) H8AC(0.5) C9A(0.5) H9AA(0.5) H9AB(0.5) H9AC(0.5) C10A(0.5) H10A(0.5)
 H10B(0.5) H10C(0.5) C1B(0.5) C5B(0.5) C4B(0.5) C3B(0.5) C2B(0.5) C6B(0.5)
 H6BA(0.5) H6BB(0.5) H6BC(0.5) C7B(0.5) H7BA(0.5) H7BB(0.5) H7BC(0.5) C8B(0.5)
 H8BA(0.5) H8BB(0.5) H8BC(0.5) C9B(0.5) H9BA(0.5) H9BB(0.5) H9BC(0.5) C10B(0.5)
 H10D(0.5) H10E(0.5) H10F(0.5) C11A(0.5) C12A(0.5) C13A(0.5) C14A(0.5)
 C15A(0.5) C16A(0.5) H16A(0.5) H16B(0.5) H16C(0.5) C17A(0.5) H17A(0.5)
 H17B(0.5) H17C(0.5) C18A(0.5) H18A(0.5) H18B(0.5) H18C(0.5) C19A(0.5)
 H19A(0.5) H19B(0.5) H19C(0.5) C20A(0.5) H20A(0.5) H20B(0.5) H20C(0.5)
 C11B(0.5) C12B(0.5) C13B(0.5) C14B(0.5) C15B(0.5) C16B(0.5) H16D(0.5)
 H16E(0.5) H16F(0.5) C17B(0.5) H17D(0.5) H17E(0.5) H17F(0.5) C18B(0.5)
 H18D(0.5) H18E(0.5) H18F(0.5) C19B(0.5) H19D(0.5) H19E(0.5) H19F(0.5)
 C20B(0.5) H20D(0.5) H20E(0.5) H20F(0.5) C21A(0.5) C22A(0.5) C23A(0.5)
 C24A(0.5) C25A(0.5) C26A(0.5) H26A(0.5) H26B(0.5) H26C(0.5) C27A(0.5)
 H27A(0.5) H27B(0.5) H27C(0.5) C28A(0.5) H28A(0.5) H28B(0.5) H28C(0.5)
 C29A(0.5) H29A(0.5) H29B(0.5) H29C(0.5) C30A(0.5) H30A(0.5) H30B(0.5)
 H30C(0.5) C21B(0.5) C22B(0.5) C23B(0.5) C24B(0.5) C25B(0.5) C26B(0.5)
 H26D(0.5) H26E(0.5) H26F(0.5) C27B(0.5) H27D(0.5) H27E(0.5) H27F(0.5)
 C28B(0.5) H28D(0.5) H28E(0.5) H28F(0.5) C29B(0.5) H29D(0.5) H29E(0.5)
 H29F(0.5) C30B(0.5) H30D(0.5) H30E(0.5) H30F(0.5) P1(0.5) P2(0.5) P3(0.5)
 P4(0.5) P5(0.5) P6(0.5) Mo2B(0.25) C31(0.5) O1(0.5) C33(0.25) O3(0.25)
 C34(0.25) O4(0.25) C32(0.5) O2(0.5) C35(0.25) O5(0.25) C36(0.25) O6(0.25)
 C37(0.62) C38(0.62) H38(0.62) C39(0.62) H39(0.62) C40(0.62) H40(0.62)
 C41(0.62) H41(0.62) C42(0.62) H42(0.62) C43(0.62) H43A(0.62) H43B(0.62)
 H43C(0.62) C44(0.38) C45(0.38) H45(0.38) C46(0.38) H46(0.38) C47(0.38)
 H47(0.38) C48(0.38) H48(0.38) C49(0.38) H49(0.38) C50(0.38) H50A(0.38)
 H50B(0.38) H50C(0.38) Mo1B(0.25) Mo1A(0.25) Mo2A(0.25)
5.a Me refined with riding coordinates:
 C50(H50A,H50B,H50C)
5.b Aromatic/amide H refined with riding coordinates:
 C38(H38), C39(H39), C40(H40), C41(H41), C42(H42), C45(H45), C46(H46),
 C47(H47), C48(H48), C49(H49)
5.c Fitted pentagon refined as free rotating group:
 C1B(C5B,C4B,C3B,C2B)
5.d Fitted hexagon refined as free rotating group:
 C37(C38,C39,C40,C41,C42), C44(C45,C46,C47,C48,C49)
5.e Idealised Me refined as rotating group:
 C6A(H6AA,H6AB,H6AC), C7A(H7AA,H7AB,H7AC), C8A(H8AA,H8AB,H8AC), C9A(H9AA,H9AB,
 H9AC), C10A(H10A,H10B,H10C), C6B(H6BA,H6BB,H6BC), C7B(H7BA,H7BB,H7BC),
 C8B(H8BA,H8BB,H8BC), C9B(H9BA,H9BB,H9BC), C10B(H10D,H10E,H10F), C16A(H16A,H16B,
 H16C), C17A(H17A,H17B,H17C), C18A(H18A,H18B,H18C), C19A(H19A,H19B,H19C),
 C20A(H20A,H20B,H20C), C16B(H16D,H16E,H16F), C17B(H17D,H17E,H17F), C18B(H18D,
 H18E,H18F), C19B(H19D,H19E,H19F), C20B(H20D,H20E,H20F), C26A(H26A,H26B,H26C),
 C27A(H27A,H27B,H27C), C28A(H28A,H28B,H28C), C29A(H29A,H29B,H29C), C30A(H30A,
 H30B,H30C), C26B(H26D,H26E,H26F), C27B(H27D,H27E,H27F), C28B(H28D,H28E,H28F),
 C29B(H29D,H29E,H29F), C30B(H30D,H30E,H30F), C43(H43A,H43B,H43C)
;
_shelx_shelxl_version_number 2014/7
_olex2_submission_special_instructions 'No special instructions were received'

loop_
_space_group_symop_operation_xyz
'x, y, z'
'-x, -y, -z'

loop_
_atom_site_label
_atom_site_type_symbol
_atom_site_fract_x
_atom_site_fract_y
_atom_site_fract_z
_atom_site_U_iso_or_equiv
_atom_site_adp_type
_atom_site_occupancy
_atom_site_site_symmetry_order
_atom_site_calc_flag
_atom_site_refinement_flags_posn
_atom_site_refinement_flags_adp
_atom_site_refinement_flags_occupancy
_atom_site_disorder_assembly
_atom_site_disorder_group
C1A C 0.685(2) 0.714(2) 0.1417(11) 0.032(4) Uani 0.5 1 d . U P A 1
C2A C 0.7942(18) 0.7908(17) 0.1928(12) 0.037(3) Uani 0.5 1 d . U P A 1
C3A C 0.8256(15) 0.7973(12) 0.2933(13) 0.041(4) Uani 0.5 1 d . U P A 1
C4A C 0.7356(17) 0.7204(14) 0.3045(12) 0.039(3) Uani 0.5 1 d . U P A 1
C5A C 0.6467(16) 0.6703(15) 0.2091(17) 0.033(4) Uani 0.5 1 d . U P A 1
C6A C 0.6311(12) 0.6796(10) 0.0300(9) 0.049(3) Uani 0.5 1 d . . P A 1
H6AA H 0.6616 0.7355 0.0009 0.073 Uiso 0.5 1 calc GR . P A 1
H6AB H 0.5365 0.6684 0.0058 0.073 Uiso 0.5 1 calc GR . P A 1
H6AC H 0.6606 0.6127 0.0110 0.073 Uiso 0.5 1 calc GR . P A 1
C7A C 0.8825(11) 0.8558(9) 0.1532(9) 0.048(2) Uani 0.5 1 d . . P A 1
H7AA H 0.9532 0.8170 0.1505 0.072 Uiso 0.5 1 calc GR . P A 1
H7AB H 0.9183 0.9260 0.1973 0.072 Uiso 0.5 1 calc GR . P A 1
H7AC H 0.8319 0.8656 0.0868 0.072 Uiso 0.5 1 calc GR . P A 1
C8A C 0.9444(10) 0.8594(10) 0.3777(9) 0.054(3) Uani 0.5 1 d . . P A 1
H8AA H 1.0215 0.8318 0.3730 0.080 Uiso 0.5 1 calc GR . P A 1
H8AB H 0.9371 0.8511 0.4407 0.080 Uiso 0.5 1 calc GR . P A 1
H8AC H 0.9515 0.9354 0.3741 0.080 Uiso 0.5 1 calc GR . P A 1
C9A C 0.7464(12) 0.6755(10) 0.3947(9) 0.056(3) Uani 0.5 1 d . . P A 1
H9AA H 0.7992 0.6180 0.3985 0.084 Uiso 0.5 1 calc GR . P A 1
H9AB H 0.6600 0.6467 0.3909 0.084 Uiso 0.5 1 calc GR . P A 1
H9AC H 0.7872 0.7323 0.4538 0.084 Uiso 0.5 1 calc GR . P A 1
C10A C 0.5349(14) 0.5853(12) 0.1815(12) 0.061(4) Uani 0.5 1 d . . P A 1
H10A H 0.4801 0.5798 0.1122 0.091 Uiso 0.5 1 calc GR . P A 1
H10B H 0.4849 0.6027 0.2234 0.091 Uiso 0.5 1 calc GR . P A 1
H10C H 0.5652 0.5168 0.1907 0.091 Uiso 0.5 1 calc GR . P A 1
C1B C 0.7111(17) 0.7326(15) 0.1470(7) 0.032(5) Uani 0.5 1 d . . P A 2
C5B C 0.6326(13) 0.6705(13) 0.1834(12) 0.043(6) Uani 0.5 1 d G . P A 2
C4B C 0.6893(17) 0.6937(12) 0.2881(11) 0.046(4) Uani 0.5 1 d G . P A 2
C3B C 0.8028(15) 0.7703(12) 0.3165(7) 0.055(6) Uani 0.5 1 d G . P A 2
C2B C 0.8162(12) 0.7943(11) 0.2292(12) 0.041(4) Uani 0.5 1 d G . P A 2
C6B C 0.6960(18) 0.7177(14) 0.0421(11) 0.068(4) Uani 0.5 1 d . . P A 2
H6BA H 0.7606 0.6758 0.0310 0.102 Uiso 0.5 1 calc GR . P A 2
H6BB H 0.7082 0.7877 0.0248 0.102 Uiso 0.5 1 calc GR . P A 2
H6BC H 0.6092 0.6794 0.0009 0.102 Uiso 0.5 1 calc GR . P A 2
C7B C 0.9288(13) 0.8581(11) 0.2244(18) 0.091(5) Uani 0.5 1 d . . P A 2
H7BA H 0.9957 0.8132 0.2259 0.137 Uiso 0.5 1 calc GR . P A 2
H7BB H 0.9629 0.9183 0.2811 0.137 Uiso 0.5 1 calc GR . P A 2
H7BC H 0.9034 0.8856 0.1631 0.137 Uiso 0.5 1 calc GR . P A 2
C8B C 0.8996(16) 0.8111(18) 0.4182(11) 0.108(8) Uani 0.5 1 d . . P A 2
H8BA H 0.8617 0.7955 0.4665 0.163 Uiso 0.5 1 calc GR . P A 2
H8BB H 0.9247 0.8887 0.4283 0.163 Uiso 0.5 1 calc GR . P A 2
H8BC H 0.9760 0.7760 0.4268 0.163 Uiso 0.5 1 calc GR . P A 2
C9B C 0.647(3) 0.6310(14) 0.3547(15) 0.115(9) Uani 0.5 1 d . . P A 2
H9BA H 0.5613 0.6447 0.3523 0.173 Uiso 0.5 1 calc GR . P A 2
H9BB H 0.7091 0.6536 0.4228 0.173 Uiso 0.5 1 calc GR . P A 2
H9BC H 0.6438 0.5542 0.3320 0.173 Uiso 0.5 1 calc GR . P A 2
C10B C 0.5140(17) 0.5851(13) 0.1254(15) 0.075(5) Uani 0.5 1 d . . P A 2
H10D H 0.4804 0.5926 0.0563 0.113 Uiso 0.5 1 calc GR . P A 2
H10E H 0.4473 0.5943 0.1538 0.113 Uiso 0.5 1 calc GR . P A 2
H10F H 0.5383 0.5138 0.1290 0.113 Uiso 0.5 1 calc GR . P A 2
C11A C 0.6125(13) 0.9417(17) 0.4264(11) 0.032(3) Uani 0.5 1 d . U P A 1
C12A C 0.4996(17) 0.8634(11) 0.3804(11) 0.031(2) Uani 0.5 1 d . U P A 1
C13A C 0.4093(12) 0.9056(15) 0.3088(12) 0.028(2) Uani 0.5 1 d . U P A 1
C14A C 0.4640(16) 1.0101(15) 0.3092(10) 0.031(3) Uani 0.5 1 d . U P A 1
C15A C 0.590(2) 1.0322(17) 0.3799(15) 0.035(3) Uani 0.5 1 d . U P A 1
C16A C 0.7219(9) 0.9380(10) 0.5189(6) 0.051(2) Uani 0.5 1 d . . P A 1
H16A H 0.7168 0.9886 0.5743 0.076 Uiso 0.5 1 calc GR . P A 1
H16B H 0.8041 0.9576 0.5110 0.076 Uiso 0.5 1 calc GR . P A 1
H16C H 0.7166 0.8654 0.5323 0.076 Uiso 0.5 1 calc GR . P A 1
C17A C 0.4651(10) 0.7599(9) 0.4088(8) 0.055(2) Uani 0.5 1 d . . P A 1
H17A H 0.5433 0.7398 0.4536 0.083 Uiso 0.5 1 calc GR . P A 1
H17B H 0.4262 0.7034 0.3494 0.083 Uiso 0.5 1 calc GR . P A 1
H17C H 0.4033 0.7691 0.4420 0.083 Uiso 0.5 1 calc GR . P A 1
C18A C 0.2697(7) 0.8563(9) 0.2479(6) 0.047(2) Uani 0.5 1 d . . P A 1
H18A H 0.2629 0.7782 0.2324 0.071 Uiso 0.5 1 calc GR . P A 1
H18B H 0.2410 0.8834 0.1864 0.071 Uiso 0.5 1 calc GR . P A 1
H18C H 0.2151 0.8757 0.2856 0.071 Uiso 0.5 1 calc GR . P A 1
C19A C 0.3970(9) 1.0896(8) 0.2521(7) 0.046(2) Uani 0.5 1 d . . P A 1
H19A H 0.3109 1.0548 0.2059 0.070 Uiso 0.5 1 calc GR . P A 1
H19B H 0.4478 1.1156 0.2153 0.070 Uiso 0.5 1 calc GR . P A 1
H19C H 0.3887 1.1502 0.2981 0.070 Uiso 0.5 1 calc GR . P A 1
C20A C 0.6791(10) 1.1379(9) 0.4154(8) 0.050(2) Uani 0.5 1 d . . P A 1
H20A H 0.6730 1.1754 0.4766 0.074 Uiso 0.5 1 calc GR . P A 1
H20B H 0.6541 1.1817 0.3649 0.074 Uiso 0.5 1 calc GR . P A 1
H20C H 0.7682 1.1255 0.4279 0.074 Uiso 0.5 1 calc GR . P A 1
C11B C 0.561(2) 0.9050(16) 0.4112(11) 0.044(3) Uani 0.5 1 d . . P A 2
C12B C 0.441(2) 0.8742(11) 0.3404(16) 0.043(4) Uani 0.5 1 d . . P A 2
C13B C 0.4090(18) 0.959(2) 0.2882(10) 0.049(4) Uani 0.5 1 d . . P A 2
C14B C 0.515(2) 1.0389(12) 0.3308(17) 0.046(4) Uani 0.5 1 d . . P A 2
C15B C 0.611(2) 1.007(2) 0.4045(15) 0.050(6) Uani 0.5 1 d . . P A 2
C16B C 0.6154(16) 0.8480(15) 0.4951(9) 0.094(6) Uani 0.5 1 d . . P A 2
H16D H 0.6085 0.8877 0.5551 0.141 Uiso 0.5 1 calc GR . P A 2
H16E H 0.7065 0.8438 0.5063 0.141 Uiso 0.5 1 calc GR . P A 2
H16F H 0.5666 0.7755 0.4784 0.141 Uiso 0.5 1 calc GR . P A 2
C17B C 0.3406(15) 0.7739(12) 0.3185(12) 0.083(4) Uani 0.5 1 d . . P A 2
H17D H 0.3791 0.7240 0.3603 0.125 Uiso 0.5 1 calc GR . P A 2
H17E H 0.3133 0.7391 0.2489 0.125 Uiso 0.5 1 calc GR . P A 2
H17F H 0.2655 0.7945 0.3325 0.125 Uiso 0.5 1 calc GR . P A 2
C18B C 0.2788(12) 0.9663(14) 0.2134(10) 0.077(4) Uani 0.5 1 d . . P A 2
H18D H 0.2361 0.8947 0.1748 0.116 Uiso 0.5 1 calc GR . P A 2
H18E H 0.2909 1.0126 0.1691 0.116 Uiso 0.5 1 calc GR . P A 2
H18F H 0.2251 0.9967 0.2478 0.116 Uiso 0.5 1 calc GR . P A 2
C19B C 0.519(2) 1.1530(10) 0.3077(14) 0.113(7) Uani 0.5 1 d . . P A 2
H19D H 0.4516 1.1518 0.2436 0.169 Uiso 0.5 1 calc GR . P A 2
H19E H 0.6038 1.1769 0.3058 0.169 Uiso 0.5 1 calc GR . P A 2
H19F H 0.5040 1.2023 0.3592 0.169 Uiso 0.5 1 calc GR . P A 2
C20B C 0.7376(15) 1.073(2) 0.4693(15) 0.130(10) Uani 0.5 1 d . . P A 2
H20D H 0.7438 1.0831 0.5382 0.194 Uiso 0.5 1 calc GR . P A 2
H20E H 0.7451 1.1424 0.4505 0.194 Uiso 0.5 1 calc GR . P A 2
H20F H 0.8075 1.0352 0.4620 0.194 Uiso 0.5 1 calc GR . P A 2
C21A C 0.8653(17) 1.3698(16) 0.1293(14) 0.053(3) Uani 0.5 1 d . U P A 1
C22A C 0.9452(16) 1.3082(18) 0.0986(18) 0.053(4) Uani 0.5 1 d . U P A 1
C23A C 0.9970(12) 1.2533(12) 0.1737(19) 0.063(3) Uani 0.5 1 d . U P A 1
C24A C 0.9467(18) 1.2778(16) 0.2474(11) 0.057(3) Uani 0.5 1 d . U P A 1
C25A C 0.8602(15) 1.3494(11) 0.2175(14) 0.059(3) Uani 0.5 1 d . U P A 1
C26A C 0.7913(19) 1.4587(13) 0.0869(16) 0.100(5) Uani 0.5 1 d . U P A 1
H26A H 0.8451 1.5289 0.1187 0.150 Uiso 0.5 1 calc GR . P A 1
H26B H 0.7108 1.4563 0.0999 0.150 Uiso 0.5 1 calc GR . P A 1
H26C H 0.7713 1.4471 0.0155 0.150 Uiso 0.5 1 calc GR . P A 1
C27A C 0.979(2) 1.3341(17) 0.0126(15) 0.106(5) Uani 0.5 1 d . U P A 1
H27A H 0.9003 1.3444 -0.0396 0.159 Uiso 0.5 1 calc GR . P A 1
H27B H 1.0151 1.2748 -0.0133 0.159 Uiso 0.5 1 calc GR . P A 1
H27C H 1.0421 1.3998 0.0348 0.159 Uiso 0.5 1 calc GR . P A 1
C28A C 1.1088(16) 1.1920(15) 0.1808(18) 0.135(7) Uani 0.5 1 d . U P A 1
H28A H 1.1172 1.1768 0.1161 0.203 Uiso 0.5 1 calc GR . P A 1
H28B H 1.0925 1.1245 0.2013 0.203 Uiso 0.5 1 calc GR . P A 1
H28C H 1.1888 1.2352 0.2294 0.203 Uiso 0.5 1 calc GR . P A 1
C29A C 0.9853(19) 1.2319(18) 0.3376(12) 0.121(7) Uani 0.5 1 d . U P A 1
H29A H 0.9730 1.1536 0.3190 0.181 Uiso 0.5 1 calc GR . P A 1
H29B H 0.9321 1.2525 0.3761 0.181 Uiso 0.5 1 calc GR . P A 1
H29C H 1.0765 1.2590 0.3775 0.181 Uiso 0.5 1 calc GR . P A 1
C30A C 0.7893(18) 1.3961(14) 0.2827(14) 0.100(5) Uani 0.5 1 d . U P A 1
H30A H 0.8126 1.4743 0.2997 0.150 Uiso 0.5 1 calc GR . P A 1
H30B H 0.8140 1.3671 0.3433 0.150 Uiso 0.5 1 calc GR . P A 1
H30C H 0.6958 1.3767 0.2469 0.150 Uiso 0.5 1 calc GR . P A 1
C21B C 0.8771(17) 1.3760(12) 0.1679(13) 0.048(3) Uani 0.5 1 d . U P A 2
C22B C 0.9133(16) 1.3245(13) 0.0944(12) 0.042(4) Uani 0.5 1 d . U P A 2
C23B C 0.9851(10) 1.2370(10) 0.1268(8) 0.037(2) Uani 0.5 1 d . U P A 2
C24B C 0.9880(9) 1.2433(9) 0.2260(9) 0.0277(18) Uani 0.5 1 d . U P A 2
C25B C 0.9220(12) 1.3236(10) 0.2504(8) 0.0299(19) Uani 0.5 1 d . U P A 2
C26B C 0.8280(15) 1.4773(10) 0.1637(14) 0.094(5) Uani 0.5 1 d . U P A 2
H26D H 0.9005 1.5364 0.1862 0.140 Uiso 0.5 1 calc GR . P A 2
H26E H 0.7777 1.4865 0.2065 0.140 Uiso 0.5 1 calc GR . P A 2
H26F H 0.7726 1.4773 0.0956 0.140 Uiso 0.5 1 calc GR . P A 2
C27B C 0.8911(18) 1.3534(14) -0.0056(9) 0.098(6) Uani 0.5 1 d . U P A 2
H27D H 0.8166 1.3914 -0.0235 0.148 Uiso 0.5 1 calc GR . P A 2
H27E H 0.8742 1.2879 -0.0554 0.148 Uiso 0.5 1 calc GR . P A 2
H27F H 0.9680 1.3996 -0.0025 0.148 Uiso 0.5 1 calc GR . P A 2
C28B C 1.0436(10) 1.1536(10) 0.0767(9) 0.062(3) Uani 0.5 1 d . U P A 2
H28D H 0.9929 1.1356 0.0056 0.093 Uiso 0.5 1 calc GR . P A 2
H28E H 1.0427 1.0890 0.1045 0.093 Uiso 0.5 1 calc GR . P A 2
H28F H 1.1329 1.1828 0.0877 0.093 Uiso 0.5 1 calc GR . P A 2
C29B C 1.0624(12) 1.1750(10) 0.2941(9) 0.068(3) Uani 0.5 1 d . U P A 2
H29D H 1.0733 1.1100 0.2547 0.102 Uiso 0.5 1 calc GR . P A 2
H29E H 1.0147 1.1552 0.3352 0.102 Uiso 0.5 1 calc GR . P A 2
H29F H 1.1476 1.2156 0.3365 0.102 Uiso 0.5 1 calc GR . P A 2
C30B C 0.9190(13) 1.3596(12) 0.3512(8) 0.074(3) Uani 0.5 1 d . U P A 2
H30D H 1.0074 1.3850 0.3986 0.112 Uiso 0.5 1 calc GR . P A 2
H30E H 0.8799 1.2994 0.3708 0.112 Uiso 0.5 1 calc GR . P A 2
H30F H 0.8679 1.4179 0.3502 0.112 Uiso 0.5 1 calc GR . P A 2
Sm1 Sm 0.60010(2) 0.87452(2) 0.23853(2) 0.02684(8) Uani 1 1 d . . . . .
P1 P 0.6828(2) 1.04994(15) 0.15293(15) 0.0316(4) Uani 0.5 1 d . . P A 2
P2 P 0.56229(17) 0.93763(14) 0.02038(16) 0.0394(5) Uani 0.5 1 d . . P . .
P3 P 0.4750(3) 1.0170(2) 0.06754(17) 0.0594(7) Uani 0.5 1 d . . P A .
P4 P 0.7176(2) 1.02703(18) 0.01254(18) 0.0453(5) Uani 0.5 1 d . . P A .
P5 P 0.56533(18) 1.17397(16) 0.10264(16) 0.0377(4) Uani 0.5 1 d . . P . .
P6 P 0.6005(2) 1.15197(17) -0.03713(14) 0.0337(4) Uani 0.5 1 d . . P A .
Mo2B Mo 0.7668(6) 1.2028(6) 0.1387(3) 0.0226(7) Uani 0.25 1 d . U P A 2
C31 C 0.6615(7) 1.2115(7) -0.0336(5) 0.0296(15) Uani 0.5 1 d . . P A 2
O1 O 0.5977(5) 1.2234(4) -0.1131(4) 0.0345(11) Uiso 0.5 1 d . . P A 2
C33 C 0.8433(19) 1.0452(17) 0.0529(16) 0.050(4) Uiso 0.25 1 d . . P A 2
O3 O 0.8782(15) 0.9748(13) 0.0184(15) 0.063(4) Uani 0.25 1 d . . P A 2
C34 C 0.8301(15) 1.0790(13) 0.0094(12) 0.033(3) Uiso 0.25 1 d . . P A 1
O4 O 0.8634(12) 1.0168(12) -0.0379(10) 0.045(3) Uani 0.25 1 d . . P A 1
C32 C 0.7589(8) 1.0868(7) 0.2053(6) 0.0362(17) Uani 0.5 1 d . . P A 1
O2 O 0.7583(5) 1.0260(4) 0.2583(4) 0.0308(11) Uani 0.5 1 d . . P A 1
C35 C 0.6256(19) 1.2764(15) 0.1457(17) 0.031(5) Uiso 0.25 1 d . . P A 1
O5 O 0.5571(16) 1.3222(13) 0.1722(13) 0.049(5) Uiso 0.25 1 d . . P A 1
C36 C 0.6333(14) 1.2613(13) 0.1817(15) 0.029(4) Uani 0.25 1 d . . P A 2
O6 O 0.5652(11) 1.3032(10) 0.2115(10) 0.035(3) Uani 0.25 1 d . . P A 2
C37 C 0.2016(10) 0.5349(7) 0.3395(7) 0.096(3) Uani 0.62 1 d . U P B 1
C38 C 0.1849(8) 0.5202(7) 0.2401(7) 0.083(3) Uani 0.62 1 d G U P B 1
H38 H 0.1280 0.5584 0.1982 0.100 Uiso 0.62 1 calc R . P B 1
C39 C 0.2513(9) 0.4498(7) 0.2021(6) 0.096(3) Uani 0.62 1 d G U P B 1
H39 H 0.2399 0.4397 0.1341 0.115 Uiso 0.62 1 calc R . P B 1
C40 C 0.3345(9) 0.3939(7) 0.2634(9) 0.107(3) Uani 0.62 1 d G U P B 1
H40 H 0.3799 0.3458 0.2374 0.129 Uiso 0.62 1 calc R . P B 1
C41 C 0.3512(10) 0.4086(8) 0.3628(8) 0.134(5) Uani 0.62 1 d G U P B 1
H41 H 0.4080 0.3704 0.4047 0.161 Uiso 0.62 1 calc R . P B 1
C42 C 0.2847(12) 0.4791(9) 0.4009(6) 0.116(4) Uani 0.62 1 d G U P B 1
H42 H 0.2962 0.4891 0.4688 0.139 Uiso 0.62 1 calc R . P B 1
C43 C 0.131(2) 0.6110(18) 0.3806(17) 0.138(6) Uani 0.62 1 d . U P B 1
H43A H 0.1202 0.6706 0.3455 0.207 Uiso 0.62 1 calc GR . P B 1
H43B H 0.1813 0.6388 0.4510 0.207 Uiso 0.62 1 calc GR . P B 1
H43C H 0.0465 0.5737 0.3724 0.207 Uiso 0.62 1 calc GR . P B 1
C44 C 0.2772(15) 0.4903(12) 0.3710(12) 0.106(5) Uani 0.38 1 d . U P C 2
C45 C 0.2179(16) 0.4987(12) 0.2730(11) 0.093(5) Uani 0.38 1 d DG U P C 2
H45 H 0.2477 0.4656 0.2243 0.112 Uiso 0.38 1 calc R . P C 2
C46 C 0.1150(15) 0.5554(12) 0.2464(10) 0.100(5) Uani 0.38 1 d G U P C 2
H46 H 0.0745 0.5611 0.1794 0.120 Uiso 0.38 1 calc R . P C 2
C47 C 0.0714(15) 0.6038(13) 0.3178(13) 0.107(5) Uani 0.38 1 d G U P C 2
H47 H 0.0011 0.6425 0.2996 0.128 Uiso 0.38 1 calc R . P C 2
C48 C 0.1306(19) 0.5954(14) 0.4157(12) 0.114(6) Uani 0.38 1 d G U P C 2
H48 H 0.1008 0.6285 0.4645 0.137 Uiso 0.38 1 calc R . P C 2
C49 C 0.2335(18) 0.5387(13) 0.4424(10) 0.108(5) Uani 0.38 1 d DG U P C 2
H49 H 0.2740 0.5330 0.5093 0.130 Uiso 0.38 1 calc R . P C 2
C50 C 0.388(3) 0.444(2) 0.400(2) 0.131(8) Uani 0.38 1 d D U P C 2
H50A H 0.4160 0.4452 0.4711 0.197 Uiso 0.38 1 calc R . P C 2
H50B H 0.3698 0.3703 0.3636 0.197 Uiso 0.38 1 calc R . P C 2
H50C H 0.4560 0.4852 0.3863 0.197 Uiso 0.38 1 calc R . P C 2
Mo1B Mo 0.7951(3) 1.1748(3) 0.1187(9) 0.0297(6) Uani 0.25 1 d . U P A 2
Mo1A Mo 0.7598(7) 1.2141(6) 0.1075(9) 0.0278(11) Uani 0.25 1 d . U P A 1
Mo2A Mo 0.7801(5) 1.1955(7) 0.0848(4) 0.0237(7) Uani 0.25 1 d . U P A 1

loop_
_atom_site_aniso_label
_atom_site_aniso_U_11
_atom_site_aniso_U_22
_atom_site_aniso_U_33
_atom_site_aniso_U_23
_atom_site_aniso_U_13
_atom_site_aniso_U_12
C1A 0.030(5) 0.029(6) 0.030(6) -0.004(4) 0.003(4) 0.007(5)
C2A 0.032(7) 0.041(6) 0.029(7) -0.006(5) 0.004(5) 0.011(5)
C3A 0.034(5) 0.040(6) 0.036(7) -0.008(6) 0.001(6) 0.009(4)
C4A 0.036(6) 0.037(6) 0.033(5) -0.006(4) 0.003(4) 0.004(4)
C5A 0.033(5) 0.031(6) 0.030(7) -0.003(4) 0.009(4) 0.003(4)
C6A 0.054(7) 0.038(6) 0.041(6) -0.005(5) 0.003(6) 0.024(5)
C7A 0.036(5) 0.061(6) 0.062(6) 0.022(5) 0.028(5) 0.025(5)
C8A 0.033(5) 0.059(6) 0.052(6) -0.010(5) 0.006(4) 0.002(4)
C9A 0.063(7) 0.058(7) 0.051(6) 0.016(5) 0.022(5) 0.017(5)
C10A 0.041(7) 0.037(6) 0.077(9) -0.008(7) -0.001(7) 0.003(4)
C1B 0.034(10) 0.024(8) 0.039(8) 0.007(6) 0.016(7) 0.009(7)
C5B 0.053(9) 0.029(6) 0.041(11) 0.009(7) 0.008(7) 0.015(6)
C4B 0.063(10) 0.035(7) 0.050(11) 0.019(7) 0.025(8) 0.022(6)
C3B 0.059(11) 0.060(12) 0.030(7) -0.001(6) -0.007(7) 0.038(10)
C2B 0.019(6) 0.035(6) 0.049(12) -0.013(9) -0.002(8) 0.004(4)
C6B 0.094(12) 0.079(11) 0.047(8) 0.026(7) 0.030(8) 0.047(9)
C7B 0.043(7) 0.058(8) 0.170(18) 0.005(10) 0.042(9) 0.014(6)
C8B 0.075(10) 0.150(18) 0.053(8) -0.036(9) -0.023(7) 0.066(11)
C9B 0.23(3) 0.085(12) 0.119(15) 0.080(12) 0.130(18) 0.102(16)
C10B 0.050(8) 0.039(6) 0.111(14) 0.001(10) 0.007(10) -0.006(5)
C11A 0.014(6) 0.054(7) 0.022(5) -0.003(5) 0.005(5) 0.001(5)
C12A 0.019(6) 0.049(6) 0.015(5) 0.002(4) -0.002(5) 0.001(5)
C13A 0.019(5) 0.043(7) 0.019(6) -0.002(5) 0.006(5) 0.003(5)
C14A 0.012(6) 0.043(7) 0.025(5) -0.010(5) 0.000(5) -0.002(4)
C15A 0.019(7) 0.049(7) 0.025(6) -0.007(5) 0.000(5) 0.002(5)
C16A 0.034(4) 0.093(8) 0.014(4) -0.006(4) 0.001(3) 0.013(5)
C17A 0.056(6) 0.064(6) 0.063(6) 0.023(5) 0.039(5) 0.006(5)
C18A 0.021(4) 0.078(7) 0.032(4) -0.011(4) 0.009(3) -0.007(4)
C19A 0.049(5) 0.052(5) 0.041(5) 0.012(4) 0.018(4) 0.019(4)
C20A 0.041(5) 0.053(6) 0.044(5) -0.020(4) 0.017(4) -0.004(4)
C11B 0.036(11) 0.067(13) 0.027(8) 0.008(8) 0.005(9) 0.019(8)
C12B 0.044(11) 0.048(7) 0.040(10) 0.011(7) 0.017(8) 0.010(6)
C13B 0.041(8) 0.082(13) 0.032(7) 0.016(8) 0.016(6) 0.027(9)
C14B 0.055(13) 0.037(7) 0.064(13) 0.006(7) 0.042(12) 0.012(7)
C15B 0.042(10) 0.063(14) 0.037(11) -0.020(9) 0.015(9) 0.006(8)
C16B 0.111(12) 0.152(15) 0.039(6) 0.031(7) 0.030(7) 0.091(12)
C17B 0.083(9) 0.074(8) 0.098(10) 0.005(7) 0.049(8) -0.008(7)
C18B 0.064(7) 0.120(11) 0.068(7) 0.023(7) 0.039(6) 0.048(7)
C19B 0.23(2) 0.041(7) 0.123(13) 0.021(8) 0.125(16) 0.041(10)
C20B 0.062(9) 0.17(2) 0.108(13) -0.092(15) 0.035(9) -0.047(11)
C21A 0.050(5) 0.046(5) 0.063(6) 0.015(6) 0.019(6) 0.007(5)
C22A 0.041(5) 0.056(7) 0.068(6) 0.001(5) 0.032(5) 0.010(5)
C23A 0.038(5) 0.055(5) 0.077(7) -0.011(6) 0.006(6) 0.018(4)
C24A 0.051(6) 0.055(6) 0.048(5) 0.006(6) 0.003(5) 0.000(5)
C25A 0.055(6) 0.048(5) 0.061(6) -0.006(5) 0.016(5) -0.001(5)
C26A 0.095(10) 0.065(8) 0.122(12) 0.030(8) 0.008(9) 0.028(7)
C27A 0.121(12) 0.116(12) 0.089(10) -0.006(9) 0.069(10) -0.020(10)
C28A 0.066(8) 0.089(10) 0.174(15) -0.036(10) -0.028(9) 0.031(7)
C29A 0.107(11) 0.127(12) 0.075(9) 0.042(9) -0.031(8) -0.028(10)
C30A 0.096(10) 0.090(10) 0.108(10) -0.013(8) 0.048(8) -0.002(8)
C21B 0.054(5) 0.028(4) 0.044(6) 0.002(5) -0.001(5) 0.006(4)
C22B 0.051(6) 0.035(5) 0.027(4) 0.012(4) -0.001(5) -0.006(5)
C23B 0.031(4) 0.059(5) 0.022(4) 0.006(4) 0.013(3) 0.007(4)
C24B 0.023(3) 0.041(4) 0.019(4) 0.009(3) 0.006(3) 0.007(3)
C25B 0.028(4) 0.030(4) 0.027(4) 0.000(4) 0.007(3) 0.006(4)
C26B 0.081(8) 0.048(6) 0.099(10) 0.000(7) -0.027(8) 0.018(6)
C27B 0.107(10) 0.093(9) 0.044(6) 0.041(6) -0.027(7) -0.060(9)
C28B 0.045(5) 0.068(7) 0.069(6) -0.006(5) 0.025(5) 0.006(5)
C29B 0.069(7) 0.064(6) 0.053(6) 0.023(5) -0.011(5) 0.032(5)
C30B 0.077(7) 0.095(8) 0.043(6) -0.021(5) 0.028(5) 0.005(6)
Sm1 0.02425(11) 0.02873(11) 0.02325(12) 0.00195(7) 0.00507(7) 0.00321(7)
P1 0.0309(10) 0.0262(9) 0.0294(10) 0.0063(8) 0.0011(9) 0.0019(8)
P2 0.0199(8) 0.0189(8) 0.0542(12) 0.0115(8) -0.0183(8) -0.0009(6)
P3 0.0612(15) 0.0693(17) 0.0335(11) 0.0041(11) 0.0113(10) -0.0240(13)
P4 0.0288(10) 0.0413(11) 0.0539(13) -0.0161(9) 0.0133(9) -0.0013(8)
P5 0.0256(9) 0.0315(10) 0.0461(11) -0.0060(8) 0.0067(8) 0.0044(7)
P6 0.0318(10) 0.0310(10) 0.0266(10) 0.0050(7) -0.0018(7) -0.0014(9)
Mo2B 0.0215(12) 0.0245(14) 0.0160(17) 0.0025(13) 0.0003(13) 0.0040(10)
C31 0.024(3) 0.028(4) 0.025(4) 0.008(3) -0.004(3) -0.003(3)
O3 0.051(8) 0.048(8) 0.087(12) -0.006(8) 0.028(8) 0.012(6)
O4 0.041(6) 0.047(7) 0.043(7) -0.003(6) 0.012(5) 0.018(5)
C32 0.025(4) 0.044(5) 0.029(4) 0.007(4) -0.001(4) -0.003(4)
O2 0.028(2) 0.033(3) 0.026(3) 0.007(2) 0.003(2) 0.002(2)
C36 0.028(8) 0.030(8) 0.013(8) 0.004(7) -0.009(6) -0.001(6)
O6 0.043(7) 0.033(6) 0.030(7) 0.001(5) 0.013(5) 0.016(5)
C37 0.102(6) 0.059(5) 0.117(7) 0.015(5) 0.042(6) -0.028(5)
C38 0.086(6) 0.059(5) 0.097(6) 0.007(5) 0.036(5) -0.016(5)
C39 0.095(6) 0.076(6) 0.117(7) 0.010(5) 0.051(5) -0.019(5)
C40 0.103(7) 0.081(6) 0.146(8) 0.033(6) 0.058(6) -0.005(5)
C41 0.126(8) 0.081(7) 0.162(8) 0.032(7) 0.011(8) -0.001(6)
C42 0.124(8) 0.081(7) 0.131(8) 0.033(6) 0.035(7) -0.018(6)
C43 0.163(14) 0.104(12) 0.149(14) -0.018(10) 0.084(11) -0.007(11)
C44 0.107(9) 0.057(7) 0.138(10) 0.040(7) 0.021(8) -0.007(7)
C45 0.098(9) 0.057(8) 0.113(10) -0.004(8) 0.044(8) -0.025(7)
C46 0.115(10) 0.069(8) 0.108(9) 0.001(7) 0.048(8) -0.029(7)
C47 0.125(10) 0.064(8) 0.116(10) 0.009(8) 0.038(9) -0.023(8)
C48 0.136(11) 0.074(9) 0.121(10) 0.015(8) 0.043(9) -0.013(8)
C49 0.123(10) 0.073(8) 0.124(10) 0.041(8) 0.037(9) -0.010(7)
C50 0.103(12) 0.081(11) 0.182(15) 0.060(11) 0.012(11) -0.015(10)
Mo1B 0.0243(12) 0.0293(15) 0.028(2) 0.0021(18) 0.0038(16) -0.0038(10)
Mo1A 0.0274(17) 0.0260(18) 0.022(3) 0.0043(18) 0.0007(19) -0.0002(13)
Mo2A 0.0185(11) 0.0256(15) 0.020(2) 0.0052(16) -0.0015(11) 0.0035(9)

loop_
_atom_type_symbol
_atom_type_description
_atom_type_scat_dispersion_real
_atom_type_scat_dispersion_imag
_atom_type_scat_source
C C 0.0181 0.0091 'International Tables Vol C Tables 4.2.6.8 and 6.1.1.4'
H H 0.0000 0.0000 'International Tables Vol C Tables 4.2.6.8 and 6.1.1.4'
O O 0.0492 0.0322 'International Tables Vol C Tables 4.2.6.8 and 6.1.1.4'
P P 0.2955 0.4335 'International Tables Vol C Tables 4.2.6.8 and 6.1.1.4'
Mo Mo -0.0483 2.7339 'International Tables Vol C Tables 4.2.6.8 and 6.1.1.4'
Sm Sm -5.3236 12.2178 'International Tables Vol C Tables 4.2.6.8 and 6.1.1.4'

loop_
_geom_angle_atom_site_label_1
_geom_angle_atom_site_label_2
_geom_angle_atom_site_label_3
_geom_angle
_geom_angle_site_symmetry_1
_geom_angle_site_symmetry_3
C2A C1A C6A 123.0(16) . .
C2A C1A Sm1 75.2(10) . .
C5A C1A C2A 108.7(14) . .
C5A C1A C6A 128.0(19) . .
C5A C1A Sm1 74.0(8) . .
C6A C1A Sm1 122.3(13) . .
C1A C2A C7A 129.8(14) . .
C1A C2A Sm1 75.4(11) . .
C3A C2A C1A 109.1(14) . .
C3A C2A C7A 120.9(16) . .
C3A C2A Sm1 73.5(10) . .
C7A C2A Sm1 121.6(12) . .
C2A C3A C4A 107.0(12) . .
C2A C3A C8A 128.5(16) . .
C2A C3A Sm1 77.0(11) . .
C4A C3A C8A 123.9(17) . .
C4A C3A Sm1 74.7(9) . .
C8A C3A Sm1 121.5(10) . .
C3A C4A C5A 108.0(12) . .
C3A C4A C9A 127.7(15) . .
C3A C4A Sm1 75.0(9) . .
C5A C4A C9A 122.6(16) . .
C5A C4A Sm1 75.4(10) . .
C9A C4A Sm1 127.6(10) . .
C1A C5A C4A 107.2(13) . .
C1A C5A C10A 124(2) . .
C1A C5A Sm1 76.7(9) . .
C4A C5A C10A 128.8(18) . .
C4A C5A Sm1 74.2(9) . .
C10A C5A Sm1 116.3(12) . .
C1A C6A H6AA 109.5 . .
C1A C6A H6AB 109.5 . .
C1A C6A H6AC 109.5 . .
H6AA C6A H6AB 109.5 . .
H6AA C6A H6AC 109.5 . .
H6AB C6A H6AC 109.5 . .
C2A C7A H7AA 109.5 . .
C2A C7A H7AB 109.5 . .
C2A C7A H7AC 109.5 . .
H7AA C7A H7AB 109.5 . .
H7AA C7A H7AC 109.5 . .
H7AB C7A H7AC 109.5 . .
C3A C8A H8AA 109.5 . .
C3A C8A H8AB 109.5 . .
C3A C8A H8AC 109.5 . .
H8AA C8A H8AB 109.5 . .
H8AA C8A H8AC 109.5 . .
H8AB C8A H8AC 109.5 . .
C4A C9A H9AA 109.5 . .
C4A C9A H9AB 109.5 . .
C4A C9A H9AC 109.5 . .
H9AA C9A H9AB 109.5 . .
H9AA C9A H9AC 109.5 . .
H9AB C9A H9AC 109.5 . .
C5A C10A H10A 109.5 . .
C5A C10A H10B 109.5 . .
C5A C10A H10C 109.5 . .
H10A C10A H10B 109.5 . .
H10A C10A H10C 109.5 . .
H10B C10A H10C 109.5 . .
C5B C1B C2B 108.0 . .
C5B C1B C6B 123.9(14) . .
C5B C1B Sm1 73.9(5) . .
C2B C1B C6B 127.1(14) . .
C2B C1B Sm1 75.6(6) . .
C6B C1B Sm1 125.2(12) . .
C1B C5B C4B 108.0 . .
C1B C5B C10B 128.7(15) . .
C1B C5B Sm1 75.8(6) . .
C4B C5B C10B 123.1(15) . .
C4B C5B Sm1 74.8(6) . .
C10B C5B Sm1 119.4(12) . .
C5B C4B C3B 108.0 . .
C5B C4B C9B 124.3(17) . .
C5B C4B Sm1 74.8(7) . .
C3B C4B C9B 126.8(17) . .
C3B C4B Sm1 75.8(6) . .
C9B C4B Sm1 124.0(9) . .
C4B C3B C2B 108.0 . .
C4B C3B C8B 127.0(17) . .
C4B C3B Sm1 73.9(6) . .
C2B C3B C8B 124.7(17) . .
C2B C3B Sm1 75.6(6) . .
C8B C3B Sm1 121.2(9) . .
C1B C2B C3B 108.0 . .
C1B C2B C7B 125.7(15) . .
C1B C2B Sm1 74.4(7) . .
C3B C2B C7B 125.7(16) . .
C3B C2B Sm1 74.4(6) . .
C7B C2B Sm1 124.4(10) . .
C1B C6B H6BA 109.5 . .
C1B C6B H6BB 109.5 . .
C1B C6B H6BC 109.5 . .
H6BA C6B H6BB 109.5 . .
H6BA C6B H6BC 109.5 . .
H6BB C6B H6BC 109.5 . .
C2B C7B H7BA 109.5 . .
C2B C7B H7BB 109.5 . .
C2B C7B H7BC 109.5 . .
H7BA C7B H7BB 109.5 . .
H7BA C7B H7BC 109.5 . .
H7BB C7B H7BC 109.5 . .
C3B C8B H8BA 109.5 . .
C3B C8B H8BB 109.5 . .
C3B C8B H8BC 109.5 . .
H8BA C8B H8BB 109.5 . .
H8BA C8B H8BC 109.5 . .
H8BB C8B H8BC 109.5 . .
C4B C9B H9BA 109.5 . .
C4B C9B H9BB 109.5 . .
C4B C9B H9BC 109.5 . .
H9BA C9B H9BB 109.5 . .
H9BA C9B H9BC 109.5 . .
H9BB C9B H9BC 109.5 . .
C5B C10B H10D 109.5 . .
C5B C10B H10E 109.5 . .
C5B C10B H10F 109.5 . .
H10D C10B H10E 109.5 . .
H10D C10B H10F 109.5 . .
H10E C10B H10F 109.5 . .
C12A C11A C15A 107.4(18) . .
C12A C11A C16A 125.1(19) . .
C12A C11A Sm1 74.4(8) . .
C15A C11A C16A 126.4(16) . .
C15A C11A Sm1 74.1(11) . .
C16A C11A Sm1 126.4(8) . .
C11A C12A C17A 129.4(17) . .
C11A C12A Sm1 75.2(8) . .
C13A C12A C11A 107.9(16) . .
C13A C12A C17A 122.1(15) . .
C13A C12A Sm1 74.9(7) . .
C17A C12A Sm1 123.2(7) . .
C12A C13A C14A 108.8(10) . .
C12A C13A C18A 127.2(17) . .
C12A C13A Sm1 75.1(7) . .
C14A C13A C18A 123.7(19) . .
C14A C13A Sm1 75.6(7) . .
C18A C13A Sm1 121.2(6) . .
C13A C14A C19A 127.0(17) . .
C13A C14A Sm1 74.1(7) . .
C15A C14A C13A 108.0(14) . .
C15A C14A C19A 124.7(19) . .
C15A C14A Sm1 74.2(10) . .
C19A C14A Sm1 122.0(8) . .
C11A C15A C20A 124.3(18) . .
C11A C15A Sm1 75.3(10) . .
C14A C15A C11A 107.9(17) . .
C14A C15A C20A 127.0(19) . .
C14A C15A Sm1 75.9(10) . .
C20A C15A Sm1 123.4(13) . .
C11A C16A H16A 109.5 . .
C11A C16A H16B 109.5 . .
C11A C16A H16C 109.5 . .
H16A C16A H16B 109.5 . .
H16A C16A H16C 109.5 . .
H16B C16A H16C 109.5 . .
C12A C17A H17A 109.5 . .
C12A C17A H17B 109.5 . .
C12A C17A H17C 109.5 . .
H17A C17A H17B 109.5 . .
H17A C17A H17C 109.5 . .
H17B C17A H17C 109.5 . .
C13A C18A H18A 109.5 . .
C13A C18A H18B 109.5 . .
C13A C18A H18C 109.5 . .
H18A C18A H18B 109.5 . .
H18A C18A H18C 109.5 . .
H18B C18A H18C 109.5 . .
C14A C19A H19A 109.5 . .
C14A C19A H19B 109.5 . .
C14A C19A H19C 109.5 . .
H19A C19A H19B 109.5 . .
H19A C19A H19C 109.5 . .
H19B C19A H19C 109.5 . .
C15A C20A H20A 109.5 . .
C15A C20A H20B 109.5 . .
C15A C20A H20C 109.5 . .
H20A C20A H20B 109.5 . .
H20A C20A H20C 109.5 . .
H20B C20A H20C 109.5 . .
C12B C11B C15B 108.8(14) . .
C12B C11B C16B 124(2) . .
C12B C11B Sm1 75.1(7) . .
C15B C11B C16B 126(2) . .
C15B C11B Sm1 75.3(9) . .
C16B C11B Sm1 126.3(8) . .
C11B C12B C13B 108.6(15) . .
C11B C12B C17B 131(2) . .
C11B C12B Sm1 75.7(8) . .
C13B C12B C17B 120(2) . .
C13B C12B Sm1 76.6(8) . .
C17B C12B Sm1 118.7(8) . .
C12B C13B C18B 127(3) . .
C12B C13B Sm1 73.0(8) . .
C14B C13B C12B 105.7(18) . .
C14B C13B C18B 127(2) . .
C14B C13B Sm1 75.8(8) . .
C18B C13B Sm1 123.6(8) . .
C13B C14B C15B 111(2) . .
C13B C14B C19B 125(3) . .
C13B C14B Sm1 75.1(8) . .
C15B C14B C19B 124(2) . .
C15B C14B Sm1 73.8(10) . .
C19B C14B Sm1 123.5(9) . .
C11B C15B C20B 127(3) . .
C11B C15B Sm1 74.6(9) . .
C14B C15B C11B 106.3(19) . .
C14B C15B C20B 127(3) . .
C14B C15B Sm1 76.9(9) . .
C20B C15B Sm1 118.0(13) . .
C11B C16B H16D 109.5 . .
C11B C16B H16E 109.5 . .
C11B C16B H16F 109.5 . .
H16D C16B H16E 109.5 . .
H16D C16B H16F 109.5 . .
H16E C16B H16F 109.5 . .
C12B C17B H17D 109.5 . .
C12B C17B H17E 109.5 . .
C12B C17B H17F 109.5 . .
H17D C17B H17E 109.5 . .
H17D C17B H17F 109.5 . .
H17E C17B H17F 109.5 . .
C13B C18B H18D 109.5 . .
C13B C18B H18E 109.5 . .
C13B C18B H18F 109.5 . .
H18D C18B H18E 109.5 . .
H18D C18B H18F 109.5 . .
H18E C18B H18F 109.5 . .
C14B C19B H19D 109.5 . .
C14B C19B H19E 109.5 . .
C14B C19B H19F 109.5 . .
H19D C19B H19E 109.5 . .
H19D C19B H19F 109.5 . .
H19E C19B H19F 109.5 . .
C15B C20B H20D 109.5 . .
C15B C20B H20E 109.5 . .
C15B C20B H20F 109.5 . .
H20D C20B H20E 109.5 . .
H20D C20B H20F 109.5 . .
H20E C20B H20F 109.5 . .
C22A C21A C26A 132(2) . .
C22A C21A Mo1A 80.8(13) . .
C22A C21A Mo2A 68.6(12) . .
C25A C21A C22A 111(2) . .
C25A C21A C26A 117(2) . .
C25A C21A Mo1A 69.3(9) . .
C25A C21A Mo2A 79.0(9) . .
C26A C21A Mo1A 118.9(12) . .
C26A C21A Mo2A 123.2(12) . .
Mo1A C21A Mo2A 13.0(3) . .
C21A C22A C23A 105.2(19) . .
C21A C22A C27A 117(2) . .
C21A C22A Mo1A 63.7(11) . .
C21A C22A Mo2A 74.8(11) . .
C23A C22A C27A 135.5(19) . .
C23A C22A Mo1A 77.4(12) . .
C23A C22A Mo2A 77.4(12) . .
C27A C22A Mo1A 132.4(15) . .
C27A C22A Mo2A 124.6(15) . .
Mo2A C22A Mo1A 12.0(2) . .
C22A C23A C24A 110.1(13) . .
C22A C23A C28A 123(2) . .
C22A C23A Mo1A 69.1(9) . .
C22A C23A Mo2A 66.5(9) . .
C24A C23A C28A 126(2) . .
C24A C23A Mo1A 68.4(8) . .
C24A C23A Mo2A 79.5(8) . .
C28A C23A Mo1A 137.4(11) . .
C28A C23A Mo2A 128.3(10) . .
Mo2A C23A Mo1A 11.7(2) . .
C23A C24A C25A 107.0(14) . .
C23A C24A C29A 122(2) . .
C23A C24A Mo1A 77.9(8) . .
C23A C24A Mo2A 66.7(8) . .
C25A C24A C29A 131(2) . .
C25A C24A Mo1A 62.4(7) . .
C25A C24A Mo2A 70.8(7) . .
C29A C24A Mo1A 125.2(11) . .
C29A C24A Mo2A 127.4(11) . .
Mo1A C24A Mo2A 11.7(2) . .
C21A C25A C24A 106.6(16) . .
C21A C25A C30A 132(2) . .
C21A C25A Mo1A 72.5(9) . .
C21A C25A Mo2A 66.5(9) . .
C24A C25A C30A 121(2) . .
C24A C25A Mo1A 81.2(8) . .
C24A C25A Mo2A 75.8(8) . .
C30A C25A Mo1A 116.5(10) . .
C30A C25A Mo2A 126.8(10) . .
Mo1A C25A Mo2A 10.4(3) . .
C21A C26A H26A 109.5 . .
C21A C26A H26B 109.5 . .
C21A C26A H26C 109.5 . .
H26A C26A H26B 109.5 . .
H26A C26A H26C 109.5 . .
H26B C26A H26C 109.5 . .
C22A C27A H27A 109.5 . .
C22A C27A H27B 109.5 . .
C22A C27A H27C 109.5 . .
H27A C27A H27B 109.5 . .
H27A C27A H27C 109.5 . .
H27B C27A H27C 109.5 . .
C23A C28A H28A 109.5 . .
C23A C28A H28B 109.5 . .
C23A C28A H28C 109.5 . .
H28A C28A H28B 109.5 . .
H28A C28A H28C 109.5 . .
H28B C28A H28C 109.5 . .
C24A C29A H29A 109.5 . .
C24A C29A H29B 109.5 . .
C24A C29A H29C 109.5 . .
H29A C29A H29B 109.5 . .
H29A C29A H29C 109.5 . .
H29B C29A H29C 109.5 . .
C25A C30A H30A 109.5 . .
C25A C30A H30B 109.5 . .
C25A C30A H30C 109.5 . .
H30A C30A H30B 109.5 . .
H30A C30A H30C 109.5 . .
H30B C30A H30C 109.5 . .
C22B C21B C25B 107.2(13) . .
C22B C21B C26B 122(2) . .
C22B C21B Mo2B 78.9(9) . .
C22B C21B Mo1B 66.5(9) . .
C25B C21B C26B 129.2(17) . .
C25B C21B Mo2B 66.5(8) . .
C25B C21B Mo1B 68.1(8) . .
C26B C21B Mo2B 129.9(13) . .
C26B C21B Mo1B 140.0(11) . .
Mo2B C21B Mo1B 13.31(19) . .
C21B C22B C23B 110.9(14) . .
C21B C22B C27B 126.6(18) . .
C21B C22B Mo2B 67.9(11) . .
C21B C22B Mo1B 81.2(12) . .
C23B C22B C27B 122(2) . .
C23B C22B Mo2B 74.0(8) . .
C23B C22B Mo1B 63.1(7) . .
C27B C22B Mo2B 127.5(9) . .
C27B C22B Mo1B 123.9(9) . .
Mo1B C22B Mo2B 14.18(18) . .
C22B C23B C28B 133.6(13) . .
C22B C23B Mo2B 71.4(9) . .
C22B C23B Mo1B 79.0(8) . .
C24B C23B C22B 102.7(13) . .
C24B C23B C28B 123.6(12) . .
C24B C23B Mo2B 65.7(6) . .
C24B C23B Mo1B 71.8(6) . .
C28B C23B Mo2B 124.3(8) . .
C28B C23B Mo1B 112.2(8) . .
Mo1B C23B Mo2B 12.13(18) . .
C23B C24B C29B 122.6(13) . .
C23B C24B Mo2B 79.9(6) . .
C23B C24B Mo1B 69.4(6) . .
C25B C24B C23B 111.0(11) . .
C25B C24B C29B 126.4(13) . .
C25B C24B Mo2B 67.4(6) . .
C25B C24B Mo1B 81.8(7) . .
C29B C24B Mo2B 123.1(8) . .
C29B C24B Mo1B 118.9(7) . .
Mo1B C24B Mo2B 15.1(2) . .
C21B C25B C30B 126.4(15) . .
C21B C25B Mo2B 76.6(8) . .
C21B C25B Mo1B 78.4(7) . .
C24B C25B C21B 108.2(10) . .
C24B C25B C30B 124.7(13) . .
C24B C25B Mo2B 76.8(6) . .
C24B C25B Mo1B 63.4(5) . .
C30B C25B Mo2B 120.7(8) . .
C30B C25B Mo1B 130.9(8) . .
Mo2B C25B Mo1B 14.09(16) . .
C21B C26B H26D 109.5 . .
C21B C26B H26E 109.5 . .
C21B C26B H26F 109.5 . .
H26D C26B H26E 109.5 . .
H26D C26B H26F 109.5 . .
H26E C26B H26F 109.5 . .
C22B C27B H27D 109.5 . .
C22B C27B H27E 109.5 . .
C22B C27B H27F 109.5 . .
H27D C27B H27E 109.5 . .
H27D C27B H27F 109.5 . .
H27E C27B H27F 109.5 . .
C23B C28B H28D 109.5 . .
C23B C28B H28E 109.5 . .
C23B C28B H28F 109.5 . .
H28D C28B H28E 109.5 . .
H28D C28B H28F 109.5 . .
H28E C28B H28F 109.5 . .
C24B C29B H29D 109.5 . .
C24B C29B H29E 109.5 . .
C24B C29B H29F 109.5 . .
H29D C29B H29E 109.5 . .
H29D C29B H29F 109.5 . .
H29E C29B H29F 109.5 . .
C25B C30B H30D 109.5 . .
C25B C30B H30E 109.5 . .
C25B C30B H30F 109.5 . .
H30D C30B H30E 109.5 . .
H30D C30B H30F 109.5 . .
H30E C30B H30F 109.5 . .
C3A Sm1 C5A 50.0(4) . .
C3A Sm1 C12A 107.8(6) . .
C3A Sm1 C13A 137.8(7) . .
C3A Sm1 C15A 112.5(6) . .
C4A Sm1 C3A 30.3(5) . .
C4A Sm1 C5A 30.4(5) . .
C4A Sm1 C12A 87.1(5) . .
C4A Sm1 C13A 114.5(7) . .
C4A Sm1 C15A 115.6(6) . .
C4B Sm1 C5B 30.42(15) . .
C12A Sm1 C5A 98.5(5) . .
C13A Sm1 C5A 115.8(6) . .
C13A Sm1 C12A 30.0(4) . .
C15A Sm1 C5A 141.9(7) . .
C15A Sm1 C12A 50.3(6) . .
C15A Sm1 C13A 49.9(5) . .
C11B Sm1 C5B 111.8(5) . .
C11B Sm1 C4B 86.1(4) . .
C12B Sm1 C5B 108.9(5) . .
C12B Sm1 C4B 94.5(5) . .
C12B Sm1 C11B 29.2(5) . .
O1 Sm1 C5B 70.5(3) 2_675 .
O1 Sm1 C4B 93.0(4) 2_675 .
O1 Sm1 C11B 107.2(6) 2_675 .
O1 Sm1 C12B 78.8(5) 2_675 .
O2 Sm1 C3A 76.4(4) . .
O2 Sm1 C4A 105.8(4) . .
O2 Sm1 C5A 122.2(3) . .
O2 Sm1 C12A 119.5(3) . .
O2 Sm1 C13A 118.6(4) . .
O2 Sm1 C15A 71.8(5) . .
P2 P1 Sm1 79.47(8) . .
P2 P1 P3 46.17(11) . .
P2 P1 P4 55.51(10) . .
P2 P1 P5 89.51(10) . .
P2 P1 Mo2B 118.35(16) . .
P2 P1 Mo1B 110.7(3) . .
P3 P1 Sm1 79.01(9) . .
P3 P1 P4 88.91(11) . .
P3 P1 P5 56.03(11) . .
P4 P1 Sm1 124.83(10) . .
P5 P1 Sm1 124.01(10) . .
P5 P1 P4 88.80(11) . .
Mo2B P1 Sm1 161.96(15) . .
Mo2B P1 P3 110.7(2) . .
Mo2B P1 P4 71.74(17) . .
Mo2B P1 P5 57.7(2) . .
Mo2B P1 Mo1B 16.10(18) . .
Mo1B P1 Sm1 164.20(17) . .
Mo1B P1 P3 116.79(18) . .
Mo1B P1 P4 58.7(3) . .
Mo1B P1 P5 69.50(13) . .
P1 P2 Sm1 61.04(7) . .
P1 P2 P2 88.76(12) . 2_675
P1 P2 P6 112.97(13) . 2_675
P2 P2 Sm1 115.62(16) 2_675 .
P3 P2 Sm1 165.35(18) 2_675 .
P3 P2 Sm1 75.20(12) . .
P3 P2 P1 67.90(12) . .
P3 P2 P1 114.17(15) 2_675 .
P3 P2 P2 49.73(16) 2_675 2_675
P3 P2 P2 40.43(12) . 2_675
P3 P2 P3 90.16(16) 2_675 .
P3 P2 P4 110.78(13) . .
P3 P2 P4 69.27(15) 2_675 .
P3 P2 P5 68.49(14) 2_675 2_675
P3 P2 P5 108.70(13) . 2_675
P3 P2 P6 66.83(12) . 2_675
P3 P2 P6 112.61(14) 2_675 2_675
P4 P2 Sm1 116.03(10) . .
P4 P2 P1 63.74(9) . .
P4 P2 P2 92.36(13) . 2_675
P4 P2 P5 120.91(15) . 2_675
P4 P2 P6 176.68(15) . 2_675
P5 P2 Sm1 115.37(10) 2_675 .
P5 P2 P1 175.32(15) 2_675 .
P5 P2 P2 90.40(11) 2_675 2_675
P5 P2 P6 62.38(9) 2_675 2_675
P6 P2 Sm1 61.45(7) 2_675 .
P6 P2 P2 87.08(13) 2_675 2_675
P1 P3 Sm1 60.88(9) . .
P1 P3 P3 87.08(17) . 2_675
P2 P3 Sm1 165.0(2) 2_675 .
P2 P3 Sm1 75.19(12) . .
P2 P3 P1 65.92(13) . .
P2 P3 P1 113.66(16) 2_675 .
P2 P3 P2 89.85(16) 2_675 .
P2 P3 P3 40.30(14) . 2_675
P2 P3 P3 49.55(14) 2_675 2_675
P2 P3 P4 69.11(15) 2_675 2_675
P2 P3 P4 110.63(15) . 2_675
P2 P3 P5 70.79(14) 2_675 .
P2 P3 P5 108.88(15) . .
P2 P3 P6 66.90(13) . 2_675
P2 P3 P6 112.49(15) 2_675 2_675
P3 P3 Sm1 115.5(2) 2_675 .
P4 P3 Sm1 115.39(12) 2_675 .
P4 P3 P1 175.15(19) 2_675 .
P4 P3 P3 92.15(16) 2_675 2_675
P4 P3 P5 122.34(19) 2_675 .
P4 P3 P6 63.41(11) 2_675 2_675
P5 P3 Sm1 114.13(11) . .
P5 P3 P1 62.48(10) . .
P5 P3 P3 91.92(16) . 2_675
P5 P3 P6 174.21(19) . 2_675
P6 P3 Sm1 61.45(9) 2_675 .
P6 P3 P1 111.76(17) 2_675 .
P6 P3 P3 87.07(17) 2_675 2_675
P1 P4 Mo2B 53.18(13) . .
P2 P4 P1 60.75(11) . .
P2 P4 P3 41.62(10) . 2_675
P2 P4 P6 90.93(11) . .
P2 P4 Mo2B 106.81(16) . .
P2 P4 Mo1B 116.4(3) . .
P2 P4 Mo1A 112.4(3) . .
P2 P4 Mo2A 122.31(18) . .
P3 P4 P1 91.48(12) 2_675 .
P3 P4 P6 61.12(12) 2_675 .
P3 P4 Mo2B 112.3(2) 2_675 .
P3 P4 Mo1B 122.52(18) 2_675 .
P3 P4 Mo1A 109.8(2) 2_675 .
P3 P4 Mo2A 115.9(2) 2_675 .
P6 P4 P1 91.03(11) . .
P6 P4 Mo2B 64.1(2) . .
P6 P4 Mo1A 56.0(2) . .
C33 P4 P1 96.1(9) . .
C33 P4 P2 140.4(10) . .
C33 P4 P3 171.1(9) . 2_675
C33 P4 P6 123.2(10) . .
C33 P4 Mo2B 76.1(9) . .
C33 P4 O3 33.8(10) . .
C33 P4 Mo1B 65.7(9) . .
O3 P4 P1 115.3(7) . .
O3 P4 P2 124.5(6) . .
O3 P4 P3 137.8(5) . 2_675
O3 P4 P6 142.6(6) . .
O3 P4 Mo2B 109.9(5) . .
O3 P4 Mo1B 99.5(5) . .
C34 P4 P2 174.0(7) . .
C34 P4 P3 142.2(7) . 2_675
C34 P4 P6 95.0(7) . .
C34 P4 O4 33.3(8) . .
C34 P4 Mo1A 71.7(7) . .
C34 P4 Mo2A 62.0(7) . .
O4 P4 P2 142.3(4) . .
O4 P4 P3 127.0(4) . 2_675
O4 P4 P6 113.9(5) . .
O4 P4 Mo1A 105.0(5) . .
O4 P4 Mo2A 95.2(4) . .
Mo1B P4 P1 59.6(3) . .
Mo1B P4 P6 70.30(15) . .
Mo1B P4 Mo2B 10.76(15) . .
Mo2A P4 P6 58.1(2) . .
Mo2A P4 Mo1A 9.9(2) . .
P1 P5 P6 91.34(10) . .
P1 P5 Mo1B 54.53(14) . .
P2 P5 P1 90.96(10) 2_675 .
P2 P5 P6 60.41(10) 2_675 .
P2 P5 Mo2B 123.8(2) 2_675 .
P2 P5 O6 140.8(3) 2_675 .
P2 P5 Mo1B 112.3(3) 2_675 .
P2 P5 Mo1A 116.9(3) 2_675 .
P2 P5 Mo2A 107.71(16) 2_675 .
P3 P5 P1 61.48(12) . .
P3 P5 P2 40.71(10) . 2_675
P3 P5 P6 90.42(12) . .
P3 P5 Mo2B 118.1(3) . .
P3 P5 O6 129.9(4) . .
P3 P5 Mo1B 108.57(15) . .
P3 P5 Mo1A 121.5(3) . .
P3 P5 Mo2A 113.9(2) . .
P6 P5 Mo1B 64.2(3) . .
P6 P5 Mo2A 53.50(14) . .
Mo2B P5 P1 60.1(2) . .
Mo2B P5 P6 72.43(15) . .
Mo2B P5 O6 94.7(4) . .
Mo2B P5 Mo1B 11.70(18) . .
C35 P5 P2 150.1(10) . 2_675
C35 P5 P3 167.6(10) . .
C35 P5 P6 101.5(9) . .
C35 P5 O5 32.0(9) . .
C35 P5 Mo1A 63.2(8) . .
C35 P5 Mo2A 71.8(8) . .
O5 P5 P2 134.4(5) . 2_675
O5 P5 P3 141.1(5) . .
O5 P5 P6 120.8(5) . .
O5 P5 Mo1A 95.2(5) . .
O5 P5 Mo2A 103.8(5) . .
C36 P5 P1 99.3(7) . .
C36 P5 P2 169.4(7) . 2_675
C36 P5 P3 144.2(9) . .
C36 P5 P6 121.7(9) . .
C36 P5 Mo2B 64.7(8) . .
C36 P5 O6 29.9(8) . .
C36 P5 Mo1B 76.4(8) . .
O6 P5 P1 117.5(4) . .
O6 P5 P6 137.5(4) . .
O6 P5 Mo1B 106.3(4) . .
Mo1A P5 P6 61.1(3) . .
Mo1A P5 Mo2A 9.3(2) . .
P2 P6 Sm1 78.88(8) 2_675 2_675
P2 P6 P4 89.45(11) 2_675 .
P2 P6 P5 57.21(10) 2_675 .
P2 P6 Mo2B 103.28(14) 2_675 .
P2 P6 Mo1B 109.2(2) 2_675 .
P2 P6 Mo1A 111.5(3) 2_675 .
P3 P6 Sm1 78.90(9) 2_675 2_675
P3 P6 P2 46.28(11) 2_675 2_675
P3 P6 P4 55.47(11) 2_675 .
P3 P6 P5 90.05(12) 2_675 .
P3 P6 Mo2B 108.5(2) 2_675 .
P3 P6 Mo1B 103.16(13) 2_675 .
P3 P6 Mo1A 115.7(2) 2_675 .
P4 P6 Sm1 123.52(10) . 2_675
P4 P6 Mo2B 64.7(2) . .
P4 P6 Mo1B 53.65(14) . .
P4 P6 Mo1A 68.4(2) . .
P5 P6 Sm1 125.77(10) . 2_675
P5 P6 P4 88.84(11) . .
P5 P6 Mo2B 51.96(15) . .
P5 P6 Mo1B 63.4(3) . .
P5 P6 Mo1A 58.4(3) . .
Mo2B P6 Sm1 171.7(2) . 2_675
C31 P6 Sm1 103.5(4) . 2_675
C31 P6 P2 159.8(5) . 2_675
C31 P6 P3 153.8(5) . 2_675
C31 P6 P4 105.1(5) . .
C31 P6 P5 108.2(5) . .
C31 P6 Mo2B 71.7(4) . .
C31 P6 O1 50.0(5) . .
C31 P6 Mo1B 70.6(4) . .
O1 P6 Sm1 53.6(2) . 2_675
O1 P6 P2 127.8(2) . 2_675
O1 P6 P3 127.3(2) . 2_675
O1 P6 P4 132.4(2) . .
O1 P6 P5 134.1(2) . .
O1 P6 Mo2B 120.9(3) . .
O1 P6 Mo1B 120.4(3) . .
Mo1B P6 Sm1 170.8(3) . 2_675
Mo1B P6 Mo2B 13.73(15) . .
Mo1A P6 Sm1 165.3(2) . 2_675
Mo2A P6 Sm1 161.55(19) . 2_675
Mo2A P6 P2 119.55(19) . 2_675
Mo2A P6 P3 112.7(3) . 2_675
Mo2A P6 P4 60.3(3) . .
Mo2A P6 P5 70.22(16) . .
Mo2A P6 Mo1A 13.2(2) . .
C21B Mo2B C22B 33.2(7) . .
C21B Mo2B C23B 58.1(6) . .
C21B Mo2B P4 137.7(6) . .
C21B Mo2B P6 110.4(5) . .
C21B Mo2B C31 89.4(5) . .
C22B Mo2B C23B 34.6(5) . .
C22B Mo2B P4 104.8(5) . .
C22B Mo2B P6 93.5(4) . .
C23B Mo2B P4 88.8(4) . .
C23B Mo2B P6 107.4(3) . .
C24B Mo2B C21B 59.0(5) . .
C24B Mo2B C22B 56.7(4) . .
C24B Mo2B C23B 34.4(3) . .
C24B Mo2B P4 109.0(5) . .
C24B Mo2B P6 141.7(4) . .
C24B Mo2B C31 124.8(4) . .
C25B Mo2B C21B 36.9(5) . .
C25B Mo2B C22B 57.7(5) . .
C25B Mo2B C23B 59.0(4) . .
C25B Mo2B C24B 35.7(4) . .
C25B Mo2B P4 144.6(5) . .
C25B Mo2B P6 147.2(5) . .
C25B Mo2B C31 125.8(5) . .
P1 Mo2B C21B 165.1(5) . .
P1 Mo2B C22B 155.6(7) . .
P1 Mo2B C23B 123.6(5) . .
P1 Mo2B C24B 112.9(5) . .
P1 Mo2B C25B 129.0(5) . .
P1 Mo2B P4 55.07(17) . .
P1 Mo2B P6 83.70(15) . .
P1 Mo2B C31 105.1(3) . .
P5 Mo2B C21B 121.2(6) . .
P5 Mo2B C22B 134.4(5) . .
P5 Mo2B C23B 162.6(4) . .
P5 Mo2B C24B 162.7(4) . .
P5 Mo2B C25B 132.7(5) . .
P5 Mo2B P1 62.23(14) . .
P5 Mo2B P4 82.28(15) . .
P5 Mo2B P6 55.61(15) . .
P5 Mo2B C31 71.7(3) . .
P6 Mo2B P4 51.23(11) . .
C31 Mo2B C22B 72.0(4) . .
C31 Mo2B C23B 91.0(4) . .
C31 Mo2B P4 63.5(2) . .
C31 Mo2B P6 21.96(19) . .
C36 Mo2B C21B 90.0(8) . .
C36 Mo2B C22B 118.9(8) . .
C36 Mo2B C23B 147.5(6) . .
C36 Mo2B C24B 125.5(6) . .
C36 Mo2B C25B 92.2(6) . .
C36 Mo2B P1 85.4(6) . .
C36 Mo2B P4 122.4(5) . .
C36 Mo2B P5 40.5(4) . .
C36 Mo2B P6 88.7(6) . .
C36 Mo2B C31 95.3(7) . .
Mo1B Mo2B C21B 104.3(9) . .
Mo1B Mo2B C22B 73.1(10) . .
Mo1B Mo2B C23B 48.2(6) . .
Mo1B Mo2B C24B 69.6(10) . .
Mo1B Mo2B C25B 103.8(8) . .
Mo1B Mo2B P1 82.5(12) . .
Mo1B Mo2B P4 41.4(5) . .
Mo1B Mo2B P5 123.5(6) . .
Mo1B Mo2B P6 79.4(11) . .
Mo1B Mo2B C31 77.6(13) . .
Mo1B Mo2B C36 163.8(8) . .
P6 C31 Mo2B 86.4(5) . .
P6 C31 O1 91.8(6) . .
P6 C31 Mo1B 87.1(5) . .
O1 C31 Mo2B 170.3(7) . .
O1 C31 Mo1B 175.0(7) . .
Mo1B C31 Mo2B 14.47(16) . .
P6 O1 Sm1 95.3(3) . 2_675
C31 O1 Sm1 133.4(5) . 2_675
C31 O1 P6 38.2(4) . .
P4 C33 Mo2B 74.6(9) . .
P4 C33 Mo1B 77.9(10) . .
O3 C33 P4 106.3(17) . .
O3 C33 Mo2B 177(2) . .
O3 C33 Mo1B 175.8(18) . .
Mo1B C33 Mo2B 4.4(3) . .
C33 O3 P4 39.9(12) . .
P4 C34 Mo1A 75.7(7) . .
P4 C34 Mo2A 79.4(7) . .
O4 C34 P4 105.1(14) . .
O4 C34 Mo1A 178.7(16) . .
O4 C34 Mo2A 174.6(16) . .
Mo2A C34 Mo1A 4.2(4) . .
C34 O4 P4 41.6(9) . .
O2 C32 Mo1A 176.8(8) . .
O2 C32 Mo2A 171.2(7) . .
Mo1A C32 Mo2A 11.6(2) . .
C32 O2 Sm1 130.1(5) . .
P5 C35 Mo1A 78.6(9) . .
P5 C35 Mo2A 76.2(8) . .
O5 C35 P5 108.6(16) . .
O5 C35 Mo1A 172.7(17) . .
O5 C35 Mo2A 174.1(18) . .
Mo1A C35 Mo2A 4.5(4) . .
C35 O5 P5 39.3(11) . .
P5 C36 Mo2B 74.8(8) . .
P5 C36 Mo1B 71.1(7) . .
Mo2B C36 Mo1B 3.78(19) . .
O6 C36 P5 111.6(13) . .
O6 C36 Mo2B 173.5(13) . .
O6 C36 Mo1B 177.2(12) . .
C36 O6 P5 38.5(8) . .
C38 C37 C42 120.0 . .
C38 C37 C43 120.1(12) . .
C42 C37 C43 119.9(12) . .
C37 C38 H38 120.0 . .
C37 C38 C39 120.0 . .
C39 C38 H38 120.0 . .
C38 C39 H39 120.0 . .
C38 C39 C40 120.0 . .
C40 C39 H39 120.0 . .
C39 C40 H40 120.0 . .
C41 C40 C39 120.0 . .
C41 C40 H40 120.0 . .
C40 C41 H41 120.0 . .
C42 C41 C40 120.0 . .
C42 C41 H41 120.0 . .
C37 C42 H42 120.0 . .
C41 C42 C37 120.0 . .
C41 C42 H42 120.0 . .
C37 C43 H43A 109.5 . .
C37 C43 H43B 109.5 . .
C37 C43 H43C 109.5 . .
H43A C43 H43B 109.5 . .
H43A C43 H43C 109.5 . .
H43B C43 H43C 109.5 . .
C45 C44 C49 120.0 . .
C50 C44 C45 120.5(8) . .
C50 C44 C49 119.2(8) . .
C44 C45 H45 120.0 . .
C46 C45 C44 120.0 . .
C46 C45 H45 120.0 . .
C45 C46 H46 120.0 . .
C47 C46 C45 120.0 . .
C47 C46 H46 120.0 . .
C46 C47 H47 120.0 . .
C46 C47 C48 120.0 . .
C48 C47 H47 120.0 . .
C47 C48 H48 120.0 . .
C47 C48 C49 120.0 . .
C49 C48 H48 120.0 . .
C44 C49 H49 120.0 . .
C48 C49 C44 120.0 . .
C48 C49 H49 120.0 . .
C44 C50 H50A 109.5 . .
C44 C50 H50B 109.5 . .
C44 C50 H50C 109.5 . .
H50A C50 H50B 109.5 . .
H50A C50 H50C 109.5 . .
H50B C50 H50C 109.5 . .
C22B Mo1B C21B 32.3(7) . .
C22B Mo1B C25B 56.6(5) . .
C22B Mo1B P5 120.6(5) . .
C22B Mo1B P6 97.2(5) . .
C22B Mo1B C31 74.8(5) . .
C23B Mo1B C21B 59.4(6) . .
C23B Mo1B C22B 37.9(5) . .
C23B Mo1B C24B 38.8(4) . .
C23B Mo1B C25B 61.1(4) . .
C23B Mo1B P1 144.9(4) . .
C23B Mo1B P5 158.2(4) . .
C23B Mo1B P6 121.7(6) . .
C23B Mo1B C31 102.1(6) . .
C24B Mo1B C21B 57.3(5) . .
C24B Mo1B C22B 60.0(4) . .
C24B Mo1B C25B 34.7(4) . .
C24B Mo1B P5 138.6(7) . .
C24B Mo1B P6 157.1(5) . .
C24B Mo1B C31 134.8(5) . .
C25B Mo1B C21B 33.5(5) . .
C25B Mo1B P5 106.9(5) . .
C25B Mo1B P6 135.4(4) . .
P1 Mo1B C21B 141.5(8) . .
P1 Mo1B C22B 173.7(8) . .
P1 Mo1B C24B 118.3(5) . .
P1 Mo1B C25B 118.3(6) . .
P1 Mo1B P5 55.97(17) . .
P1 Mo1B P6 84.55(12) . .
P1 Mo1B C31 106.8(3) . .
P4 Mo1B C21B 152.9(7) . .
P4 Mo1B C22B 124.1(8) . .
P4 Mo1B C23B 111.3(6) . .
P4 Mo1B C24B 133.5(5) . .
P4 Mo1B C25B 168.0(4) . .
P4 Mo1B P1 61.73(11) . .
P4 Mo1B P5 83.22(12) . .
P4 Mo1B P6 56.0(2) . .
P4 Mo1B C31 70.9(4) . .
P5 Mo1B C21B 100.2(5) . .
P5 Mo1B P6 52.35(10) . .
P6 Mo1B C21B 104.8(4) . .
Mo2B Mo1B C21B 62.4(8) . .
Mo2B Mo1B C22B 92.7(10) . .
Mo2B Mo1B C23B 119.7(7) . .
Mo2B Mo1B C24B 95.3(11) . .
Mo2B Mo1B C25B 62.1(8) . .
Mo2B Mo1B P1 81.4(12) . .
Mo2B Mo1B P4 127.8(6) . .
Mo2B Mo1B P5 44.8(5) . .
Mo2B Mo1B P6 86.9(10) . .
Mo2B Mo1B C31 87.9(13) . .
Mo2B Mo1B C33 160.9(11) . .
C31 Mo1B C21B 85.7(5) . .
C31 Mo1B C25B 118.7(4) . .
C31 Mo1B P5 66.4(2) . .
C31 Mo1B P6 22.3(2) . .
C33 Mo1B C21B 136.7(9) . .
C33 Mo1B C22B 106.0(10) . .
C33 Mo1B C23B 78.8(7) . .
C33 Mo1B C24B 97.5(7) . .
C33 Mo1B C25B 132.2(7) . .
C33 Mo1B P1 80.1(6) . .
C33 Mo1B P4 36.4(6) . .
C33 Mo1B P5 118.8(6) . .
C33 Mo1B P6 86.8(7) . .
C33 Mo1B C31 93.0(8) . .
C21A Mo1A C22A 35.6(7) . .
C21A Mo1A C23A 56.8(7) . .
C21A Mo1A C24A 59.7(6) . .
C21A Mo1A P4 143.0(9) . .
C21A Mo1A P5 127.9(7) . .
C21A Mo1A P6 117.4(7) . .
C21A Mo1A C34 111.4(9) . .
C21A Mo1A C32 135.6(7) . .
C22A Mo1A C23A 33.5(9) . .
C22A Mo1A P4 109.6(7) . .
C22A Mo1A C34 77.1(7) . .
C23A Mo1A P4 102.2(5) . .
C24A Mo1A C22A 58.2(8) . .
C24A Mo1A C23A 33.7(7) . .
C24A Mo1A P4 121.4(7) . .
C24A Mo1A C34 102.7(8) . .
C24A Mo1A C32 76.9(6) . .
C25A Mo1A C21A 38.2(6) . .
C25A Mo1A C22A 61.4(7) . .
C25A Mo1A C23A 58.5(6) . .
C25A Mo1A C24A 36.3(7) . .
C25A Mo1A P4 157.7(7) . .
C25A Mo1A P5 111.3(7) . .
C25A Mo1A P6 146.1(7) . .
C25A Mo1A C34 132.5(7) . .
C25A Mo1A C32 100.1(8) . .
P5 Mo1A C22A 161.3(7) . .
P5 Mo1A C23A 159.7(10) . .
P5 Mo1A C24A 127.4(8) . .
P5 Mo1A P4 83.06(18) . .
P5 Mo1A P6 60.53(18) . .
P5 Mo1A C34 115.0(5) . .
P5 Mo1A C32 71.5(4) . .
P6 Mo1A C22A 114.7(8) . .
P6 Mo1A C23A 138.3(9) . .
P6 Mo1A C24A 172.0(9) . .
P6 Mo1A P4 55.6(2) . .
P6 Mo1A C34 71.0(5) . .
P6 Mo1A C32 106.9(3) . .
C34 Mo1A C23A 74.2(6) . .
C34 Mo1A P4 32.6(4) . .
C32 Mo1A C22A 125.5(7) . .
C32 Mo1A C23A 92.2(7) . .
C32 Mo1A P4 67.5(3) . .
C32 Mo1A C34 85.3(5) . .
C35 Mo1A C21A 91.2(9) . .
C35 Mo1A C22A 126.7(8) . .
C35 Mo1A C23A 133.5(9) . .
C35 Mo1A C24A 102.9(10) . .
C35 Mo1A C25A 75.4(8) . .
C35 Mo1A P4 121.2(6) . .
C35 Mo1A P5 38.2(6) . .
C35 Mo1A P6 84.3(7) . .
C35 Mo1A C34 152.1(7) . .
C35 Mo1A C32 89.8(8) . .
Mo2A Mo1A C21A 95.4(17) . .
Mo2A Mo1A C22A 62.2(13) . .
Mo2A Mo1A C23A 66.6(12) . .
Mo2A Mo1A C24A 98.8(15) . .
Mo2A Mo1A C25A 121.6(11) . .
Mo2A Mo1A P4 47.8(11) . .
Mo2A Mo1A P5 127.0(10) . .
Mo2A Mo1A P6 73.7(15) . .
Mo2A Mo1A C34 16.5(16) . .
Mo2A Mo1A C32 100(2) . .
Mo2A Mo1A C35 158(2) . .
C21A Mo2A C23A 58.0(6) . .
C21A Mo2A C24A 56.4(6) . .
C21A Mo2A C25A 34.5(6) . .
C21A Mo2A P5 108.9(6) . .
C21A Mo2A C32 122.7(6) . .
C21A Mo2A C35 77.4(8) . .
C22A Mo2A C21A 36.6(7) . .
C22A Mo2A C23A 36.1(9) . .
C22A Mo2A C24A 58.6(8) . .
C22A Mo2A C25A 59.7(7) . .
C22A Mo2A P4 131.3(6) . .
C22A Mo2A P5 145.5(7) . .
C22A Mo2A C32 127.8(8) . .
C22A Mo2A C35 113.9(7) . .
C23A Mo2A C24A 33.8(7) . .
C23A Mo2A C25A 57.0(5) . .
C23A Mo2A P5 142.4(7) . .
C23A Mo2A C32 92.5(8) . .
C23A Mo2A C35 118.0(7) . .
C24A Mo2A P5 108.6(6) . .
C24A Mo2A C32 72.0(5) . .
C25A Mo2A C24A 33.4(6) . .
C25A Mo2A P5 91.6(4) . .
C25A Mo2A C32 88.4(6) . .
C25A Mo2A C35 61.7(6) . .
P4 Mo2A C21A 165.5(6) . .
P4 Mo2A C23A 118.3(5) . .
P4 Mo2A C24A 129.7(7) . .
P4 Mo2A C25A 158.1(6) . .
P4 Mo2A P5 82.43(16) . .
P4 Mo2A C32 70.0(3) . .
P4 Mo2A C35 114.4(5) . .
P6 Mo2A C21A 116.6(6) . .
P6 Mo2A C22A 127.3(8) . .
P6 Mo2A C23A 160.4(8) . .
P6 Mo2A C24A 162.3(7) . .
P6 Mo2A C25A 131.0(6) . .
P6 Mo2A P4 61.63(15) . .
P6 Mo2A P5 56.28(14) . .
P6 Mo2A C32 104.9(3) . .
P6 Mo2A C35 75.6(6) . .
C34 Mo2A C21A 128.4(8) . .
C34 Mo2A C22A 92.7(7) . .
C34 Mo2A C23A 87.4(7) . .
C34 Mo2A C24A 114.5(9) . .
C34 Mo2A C25A 144.5(7) . .
C34 Mo2A P4 38.6(5) . .
C34 Mo2A P5 120.7(5) . .
C34 Mo2A P6 82.8(5) . .
C34 Mo2A C32 93.0(7) . .
C34 Mo2A C35 152.5(7) . .
C32 Mo2A P5 63.8(2) . .
C35 Mo2A C24A 86.8(8) . .
C35 Mo2A P5 32.0(4) . .
C35 Mo2A C32 76.6(6) . .
Mo1A Mo2A C21A 71.5(15) . .
Mo1A Mo2A C22A 105.8(13) . .
Mo1A Mo2A C23A 101.8(13) . .
Mo1A Mo2A C24A 69.4(14) . .
Mo1A Mo2A C25A 48.0(10) . .
Mo1A Mo2A P4 122.3(13) . .
Mo1A Mo2A P5 43.7(9) . .
Mo1A Mo2A P6 93.1(15) . .
Mo1A Mo2A C34 159(2) . .
Mo1A Mo2A C32 68(2) . .
Mo1A Mo2A C35 17.8(16) . .

loop_
_geom_bond_atom_site_label_1
_geom_bond_atom_site_label_2
_geom_bond_distance
_geom_bond_site_symmetry_2
C1A C2A 1.39(2) .
C1A C5A 1.38(2) .
C1A C6A 1.52(2) .
C1A Sm1 2.74(2) .
C2A C3A 1.39(2) .
C2A C7A 1.55(2) .
C2A Sm1 2.74(2) .
C3A C4A 1.41(2) .
C3A C8A 1.515(17) .
C3A Sm1 2.697(16) .
C4A C5A 1.42(2) .
C4A C9A 1.50(2) .
C4A Sm1 2.694(16) .
C5A C10A 1.47(2) .
C5A Sm1 2.71(2) .
C6A H6AA 0.9800 .
C6A H6AB 0.9800 .
C6A H6AC 0.9800 .
C7A H7AA 0.9800 .
C7A H7AB 0.9800 .
C7A H7AC 0.9800 .
C8A H8AA 0.9800 .
C8A H8AB 0.9800 .
C8A H8AC 0.9800 .
C9A H9AA 0.9800 .
C9A H9AB 0.9800 .
C9A H9AC 0.9800 .
C10A H10A 0.9800 .
C10A H10B 0.9800 .
C10A H10C 0.9800 .
C1B C5B 1.4200 .
C1B C2B 1.4200 .
C1B C6B 1.474(17) .
C1B Sm1 2.73(2) .
C5B C4B 1.4200 .
C5B C10B 1.528(18) .
C5B Sm1 2.707(19) .
C4B C3B 1.4200 .
C4B C9B 1.524(17) .
C4B Sm1 2.706(12) .
C3B C2B 1.4200 .
C3B C8B 1.490(14) .
C3B Sm1 2.731(13) .
C2B C7B 1.463(18) .
C2B Sm1 2.746(15) .
C6B H6BA 0.9800 .
C6B H6BB 0.9800 .
C6B H6BC 0.9800 .
C7B H7BA 0.9800 .
C7B H7BB 0.9800 .
C7B H7BC 0.9800 .
C8B H8BA 0.9800 .
C8B H8BB 0.9800 .
C8B H8BC 0.9800 .
C9B H9BA 0.9800 .
C9B H9BB 0.9800 .
C9B H9BC 0.9800 .
C10B H10D 0.9800 .
C10B H10E 0.9800 .
C10B H10F 0.9800 .
C11A C12A 1.420(16) .
C11A C15A 1.43(2) .
C11A C16A 1.494(18) .
C11A Sm1 2.718(14) .
C12A C13A 1.40(2) .
C12A C17A 1.505(17) .
C12A Sm1 2.708(10) .
C13A C14A 1.42(2) .
C13A C18A 1.519(14) .
C13A Sm1 2.706(10) .
C14A C15A 1.40(2) .
C14A C19A 1.508(18) .
C14A Sm1 2.725(13) .
C15A C20A 1.50(2) .
C15A Sm1 2.70(2) .
C16A H16A 0.9800 .
C16A H16B 0.9800 .
C16A H16C 0.9800 .
C17A H17A 0.9800 .
C17A H17B 0.9800 .
C17A H17C 0.9800 .
C18A H18A 0.9800 .
C18A H18B 0.9800 .
C18A H18C 0.9800 .
C19A H19A 0.9800 .
C19A H19B 0.9800 .
C19A H19C 0.9800 .
C20A H20A 0.9800 .
C20A H20B 0.9800 .
C20A H20C 0.9800 .
C11B C12B 1.36(2) .
C11B C15B 1.41(3) .
C11B C16B 1.506(18) .
C11B Sm1 2.701(12) .
C12B C13B 1.42(2) .
C12B C17B 1.536(19) .
C12B Sm1 2.694(12) .
C13B C14B 1.38(3) .
C13B C18B 1.51(2) .
C13B Sm1 2.740(12) .
C14B C15B 1.38(3) .
C14B C19B 1.55(2) .
C14B Sm1 2.748(13) .
C15B C20B 1.48(3) .
C15B Sm1 2.710(18) .
C16B H16D 0.9800 .
C16B H16E 0.9800 .
C16B H16F 0.9800 .
C17B H17D 0.9800 .
C17B H17E 0.9800 .
C17B H17F 0.9800 .
C18B H18D 0.9800 .
C18B H18E 0.9800 .
C18B H18F 0.9800 .
C19B H19D 0.9800 .
C19B H19E 0.9800 .
C19B H19F 0.9800 .
C20B H20D 0.9800 .
C20B H20E 0.9800 .
C20B H20F 0.9800 .
C21A C22A 1.39(2) .
C21A C25A 1.38(2) .
C21A C26A 1.55(2) .
C21A Mo1A 2.136(19) .
C21A Mo2A 2.24(2) .
C22A C23A 1.39(4) .
C22A C27A 1.51(3) .
C22A Mo1A 2.35(2) .
C22A Mo2A 2.16(2) .
C23A C24A 1.39(3) .
C23A C28A 1.52(2) .
C23A Mo1A 2.457(14) .
C23A Mo2A 2.302(14) .
C24A C25A 1.40(2) .
C24A C29A 1.48(2) .
C24A Mo1A 2.335(15) .
C24A Mo2A 2.465(13) .
C25A C30A 1.53(2) .
C25A Mo1A 2.094(14) .
C25A Mo2A 2.400(13) .
C26A H26A 0.9800 .
C26A H26B 0.9800 .
C26A H26C 0.9800 .
C27A H27A 0.9800 .
C27A H27B 0.9800 .
C27A H27C 0.9800 .
C28A H28A 0.9800 .
C28A H28B 0.9800 .
C28A H28C 0.9800 .
C29A H29A 0.9800 .
C29A H29B 0.9800 .
C29A H29C 0.9800 .
C30A H30A 0.9800 .
C30A H30B 0.9800 .
C30A H30C 0.9800 .
C21B C22B 1.38(3) .
C21B C25B 1.44(2) .
C21B C26B 1.46(2) .
C21B Mo2B 2.334(18) .
C21B Mo1B 2.552(16) .
C22B C23B 1.48(2) .
C22B C27B 1.517(19) .
C22B Mo2B 2.472(18) .
C22B Mo1B 2.368(17) .
C23B C24B 1.440(14) .
C23B C28B 1.526(16) .
C23B Mo2B 2.507(12) .
C23B Mo1B 2.151(12) .
C24B C25B 1.392(16) .
C24B C29B 1.513(13) .
C24B Mo2B 2.321(10) .
C24B Mo1B 2.184(9) .
C25B C30B 1.497(14) .
C25B Mo2B 2.201(10) .
C25B Mo1B 2.418(12) .
C26B H26D 0.9800 .
C26B H26E 0.9800 .
C26B H26F 0.9800 .
C27B H27D 0.9800 .
C27B H27E 0.9800 .
C27B H27F 0.9800 .
C28B H28D 0.9800 .
C28B H28E 0.9800 .
C28B H28F 0.9800 .
C29B H29D 0.9800 .
C29B H29E 0.9800 .
C29B H29F 0.9800 .
C30B H30D 0.9800 .
C30B H30E 0.9800 .
C30B H30F 0.9800 .
Sm1 O1 2.409(5) 2_675
Sm1 O2 2.408(5) .
P1 P2 2.154(3) .
P1 P3 2.186(3) .
P1 P4 2.214(3) .
P1 P5 2.206(3) .
P1 Mo2B 2.161(6) .
P1 Mo1B 2.168(7) .
P2 P2 2.230(3) 2_675
P2 P3 1.702(4) .
P2 P3 1.446(4) 2_675
P2 P4 2.035(3) .
P2 P5 2.094(3) 2_675
P2 P6 2.166(3) 2_675
P3 P2 1.446(4) 2_675
P3 P3 2.236(5) 2_675
P3 P4 2.037(3) 2_675
P3 P5 2.063(3) .
P3 P6 2.165(4) 2_675
P4 P3 2.037(3) 2_675
P4 P6 2.211(3) .
P4 Mo2B 2.564(7) .
P4 C33 1.30(2) .
P4 O3 1.951(15) .
P4 C34 1.386(16) .
P4 O4 2.016(13) .
P4 Mo1B 2.147(8) .
P4 Mo1A 2.490(9) .
P4 Mo2A 2.182(8) .
P5 P2 2.094(3) 2_675
P5 P6 2.207(3) .
P5 Mo2B 2.106(6) .
P5 C35 1.362(19) .
P5 O5 2.036(17) .
P5 C36 1.416(15) .
P5 O6 2.117(11) .
P5 Mo1B 2.493(6) .
P5 Mo1A 2.159(9) .
P5 Mo2A 2.497(5) .
P6 Sm1 2.9806(18) 2_675
P6 P2 2.166(3) 2_675
P6 P3 2.165(4) 2_675
P6 Mo2B 2.550(5) .
P6 C31 0.955(8) .
P6 O1 1.545(6) .
P6 Mo1B 2.510(7) .
P6 Mo1A 2.219(9) .
P6 Mo2A 2.133(6) .
Mo2B C31 2.425(9) .
Mo2B C36 1.97(2) .
Mo2B Mo1B 0.606(7) .
C31 O1 1.184(9) .
C31 Mo1B 2.370(11) .
O1 Sm1 2.409(5) 2_675
C33 O3 1.13(2) .
C33 Mo1B 2.00(2) .
C34 O4 1.15(2) .
C34 Mo1A 2.440(19) .
C34 Mo2A 1.959(18) .
C32 O2 1.186(10) .
C32 Mo1A 2.338(14) .
C32 Mo2A 2.478(11) .
C35 O5 1.14(2) .
C35 Mo1A 1.97(2) .
C35 Mo2A 2.44(2) .
C36 O6 1.14(2) .
C36 Mo1B 2.56(2) .
C37 C38 1.3900 .
C37 C42 1.3900 .
C37 C43 1.49(2) .
C38 H38 0.9500 .
C38 C39 1.3900 .
C39 H39 0.9500 .
C39 C40 1.3900 .
C40 H40 0.9500 .
C40 C41 1.3900 .
C41 H41 0.9500 .
C41 C42 1.3900 .
C42 H42 0.9500 .
C43 H43A 0.9800 .
C43 H43B 0.9800 .
C43 H43C 0.9800 .
C44 C45 1.3900 .
C44 C49 1.3900 .
C44 C50 1.38(3) .
C45 H45 0.9500 .
C45 C46 1.3900 .
C46 H46 0.9500 .
C46 C47 1.3900 .
C47 H47 0.9500 .
C47 C48 1.3900 .
C48 H48 0.9500 .
C48 C49 1.3900 .
C49 H49 0.9500 .
C50 H50A 0.9800 .
C50 H50B 0.9800 .
C50 H50C 0.9800 .
Mo1A Mo2A 0.508(9) .

loop_
_geom_torsion_atom_site_label_1
_geom_torsion_atom_site_label_2
_geom_torsion_atom_site_label_3
_geom_torsion_atom_site_label_4
_geom_torsion
_geom_torsion_site_symmetry_1
_geom_torsion_site_symmetry_4
C1A C2A C3A C4A 1.7(16) . .
C1A C2A C3A C8A 172.2(19) . .
C1A C2A C3A Sm1 -67.6(12) . .
C2A C1A C5A C4A -0.7(13) . .
C2A C1A C5A C10A -179(2) . .
C2A C1A C5A Sm1 67.8(12) . .
C2A C3A C4A C5A -2.2(16) . .
C2A C3A C4A C9A 162.8(17) . .
C2A C3A C4A Sm1 -70.9(12) . .
C3A C4A C5A C1A 1.8(14) . .
C3A C4A C5A C10A -180(2) . .
C3A C4A C5A Sm1 -68.5(10) . .
C5A C1A C2A C3A -0.6(15) . .
C5A C1A C2A C7A 173.8(19) . .
C5A C1A C2A Sm1 -67.0(10) . .
C6A C1A C2A C3A -174(2) . .
C6A C1A C2A C7A 0(3) . .
C6A C1A C2A Sm1 119.2(19) . .
C6A C1A C5A C4A 173(2) . .
C6A C1A C5A C10A -6(2) . .
C6A C1A C5A Sm1 -119(2) . .
C7A C2A C3A C4A -173.3(16) . .
C7A C2A C3A C8A -3(3) . .
C7A C2A C3A Sm1 117.4(17) . .
C8A C3A C4A C5A -173.2(16) . .
C8A C3A C4A C9A -8(2) . .
C8A C3A C4A Sm1 118.0(15) . .
C9A C4A C5A C1A -164.1(15) . .
C9A C4A C5A C10A 14(3) . .
C9A C4A C5A Sm1 125.6(14) . .
C1B C5B C4B C3B 0.0 . .
C1B C5B C4B C9B -169.8(15) . .
C1B C5B C4B Sm1 69.2(5) . .
C5B C1B C2B C3B 0.0 . .
C5B C1B C2B C7B 171.2(16) . .
C5B C1B C2B Sm1 -67.4(5) . .
C5B C4B C3B C2B 0.0 . .
C5B C4B C3B C8B -174.2(17) . .
C5B C4B C3B Sm1 68.5(7) . .
C4B C3B C2B C1B 0.0 . .
C4B C3B C2B C7B -171.2(16) . .
C4B C3B C2B Sm1 67.4(6) . .
C2B C1B C5B C4B 0.0 . .
C2B C1B C5B C10B -175(2) . .
C2B C1B C5B Sm1 68.5(6) . .
C6B C1B C5B C4B 170(2) . .
C6B C1B C5B C10B -5.5(19) . .
C6B C1B C5B Sm1 -122.0(16) . .
C6B C1B C2B C3B -169(2) . .
C6B C1B C2B C7B 2(2) . .
C6B C1B C2B Sm1 123.5(18) . .
C8B C3B C2B C1B 174.4(16) . .
C8B C3B C2B C7B 3(2) . .
C8B C3B C2B Sm1 -118.2(13) . .
C9B C4B C3B C2B 169.5(15) . .
C9B C4B C3B C8B -5(2) . .
C9B C4B C3B Sm1 -122.0(13) . .
C10B C5B C4B C3B 175.4(19) . .
C10B C5B C4B C9B 6(2) . .
C10B C5B C4B Sm1 -115.5(17) . .
C11A C12A C13A C14A -0.2(14) . .
C11A C12A C13A C18A -173.3(10) . .
C11A C12A C13A Sm1 68.6(9) . .
C12A C11A C15A C14A 2(2) . .
C12A C11A C15A C20A 171.8(16) . .
C12A C11A C15A Sm1 -67.5(11) . .
C12A C13A C14A C15A 1.4(16) . .
C12A C13A C14A C19A -173.1(11) . .
C12A C13A C14A Sm1 68.4(8) . .
C13A C14A C15A C11A -2(2) . .
C13A C14A C15A C20A -171.6(16) . .
C13A C14A C15A Sm1 67.0(9) . .
C15A C11A C12A C13A -1.1(17) . .
C15A C11A C12A C17A -171.6(13) . .
C15A C11A C12A Sm1 67.3(13) . .
C16A C11A C12A C13A 167.8(11) . .
C16A C11A C12A C17A -3(2) . .
C16A C11A C12A Sm1 -123.8(13) . .
C16A C11A C15A C14A -166.7(12) . .
C16A C11A C15A C20A 3(3) . .
C16A C11A C15A Sm1 123.8(13) . .
C17A C12A C13A C14A 171.2(9) . .
C17A C12A C13A C18A -1.9(17) . .
C17A C12A C13A Sm1 -120.0(10) . .
C18A C13A C14A C15A 174.8(13) . .
C18A C13A C14A C19A 0.3(18) . .
C18A C13A C14A Sm1 -118.2(10) . .
C19A C14A C15A C11A 172.6(12) . .
C19A C14A C15A C20A 3(3) . .
C19A C14A C15A Sm1 -118.3(13) . .
C11B C12B C13B C14B 0.2(15) . .
C11B C12B C13B C18B -170.8(11) . .
C11B C12B C13B Sm1 69.6(9) . .
C12B C11B C15B C14B 2.7(17) . .
C12B C11B C15B C20B 178.1(16) . .
C12B C11B C15B Sm1 -68.3(9) . .
C12B C13B C14B C15B 1.5(17) . .
C12B C13B C14B C19B -171.8(12) . .
C12B C13B C14B Sm1 67.4(9) . .
C13B C14B C15B C11B -2.6(18) . .
C13B C14B C15B C20B -178.0(16) . .
C13B C14B C15B Sm1 66.7(11) . .
C15B C11B C12B C13B -1.9(16) . .
C15B C11B C12B C17B -176.0(14) . .
C15B C11B C12B Sm1 68.4(11) . .
C16B C11B C12B C13B 165.8(11) . .
C16B C11B C12B C17B -8(2) . .
C16B C11B C12B Sm1 -124.0(11) . .
C16B C11B C15B C14B -164.5(13) . .
C16B C11B C15B C20B 11(3) . .
C16B C11B C15B Sm1 124.5(13) . .
C17B C12B C13B C14B 175.1(11) . .
C17B C12B C13B C18B 4(2) . .
C17B C12B C13B Sm1 -115.6(12) . .
C18B C13B C14B C15B 172.5(13) . .
C18B C13B C14B C19B -1(2) . .
C18B C13B C14B Sm1 -121.5(12) . .
C19B C14B C15B C11B 170.7(12) . .
C19B C14B C15B C20B -5(3) . .
C19B C14B C15B Sm1 -119.9(13) . .
C21A C22A C23A C24A 2(2) . .
C21A C22A C23A C28A -168.2(15) . .
C21A C22A C23A Mo1A 57.9(13) . .
C21A C22A C23A Mo2A 70.2(13) . .
C21A Mo1A Mo2A C22A 13.2(16) . .
C21A Mo1A Mo2A C23A 50.2(13) . .
C21A Mo1A Mo2A C24A 60.1(7) . .
C21A Mo1A Mo2A C25A 29.6(15) . .
C21A Mo1A Mo2A P4 -175.1(12) . .
C21A Mo1A Mo2A P5 -147(2) . .
C21A Mo1A Mo2A P6 -117.0(5) . .
C21A Mo1A Mo2A C34 165(5) . .
C21A Mo1A Mo2A C32 138.2(9) . .
C21A Mo1A Mo2A C35 -107(5) . .
C22A C21A C25A C24A 4.1(18) . .
C22A C21A C25A C30A 179.0(16) . .
C22A C21A C25A Mo1A -70.8(14) . .
C22A C21A C25A Mo2A -61.8(14) . .
C22A C23A C24A C25A 0.5(17) . .
C22A C23A C24A C29A -179.4(15) . .
C22A C23A C24A Mo1A 56.4(12) . .
C22A C23A C24A Mo2A 60.0(12) . .
C22A Mo1A Mo2A C21A -13.2(16) . .
C22A Mo1A Mo2A C23A 37.0(9) . .
C22A Mo1A Mo2A C24A 46.9(16) . .
C22A Mo1A Mo2A C25A 16(3) . .
C22A Mo1A Mo2A P4 172(2) . .
C22A Mo1A Mo2A P5 -160.7(14) . .
C22A Mo1A Mo2A P6 -130.2(14) . .
C22A Mo1A Mo2A C34 152(6) . .
C22A Mo1A Mo2A C32 125.0(10) . .
C22A Mo1A Mo2A C35 -120(4) . .
C23A C24A C25A C21A -2.7(15) . .
C23A C24A C25A C30A -178.3(12) . .
C23A C24A C25A Mo1A 66.0(11) . .
C23A C24A C25A Mo2A 57.0(10) . .
C23A Mo1A Mo2A C21A -50.2(13) . .
C23A Mo1A Mo2A C22A -37.0(9) . .
C23A Mo1A Mo2A C24A 9.9(14) . .
C23A Mo1A Mo2A C25A -21(3) . .
C23A Mo1A Mo2A P4 135(2) . .
C23A Mo1A Mo2A P5 162.3(15) . .
C23A Mo1A Mo2A P6 -167.2(12) . .
C23A Mo1A Mo2A C34 115(6) . .
C23A Mo1A Mo2A C32 88.0(9) . .
C23A Mo1A Mo2A C35 -157(5) . .
C24A Mo1A Mo2A C21A -60.1(7) . .
C24A Mo1A Mo2A C22A -46.9(16) . .
C24A Mo1A Mo2A C23A -9.9(14) . .
C24A Mo1A Mo2A C25A -30.5(14) . .
C24A Mo1A Mo2A P4 124.8(12) . .
C24A Mo1A Mo2A P5 152(3) . .
C24A Mo1A Mo2A P6 -177.1(5) . .
C24A Mo1A Mo2A C34 105(5) . .
C24A Mo1A Mo2A C32 78.1(9) . .
C24A Mo1A Mo2A C35 -167(6) . .
C25A C21A C22A C23A -4(2) . .
C25A C21A C22A C27A -170.2(15) . .
C25A C21A C22A Mo1A 63.5(12) . .
C25A C21A C22A Mo2A 68.4(13) . .
C25A Mo1A Mo2A C21A -29.6(15) . .
C25A Mo1A Mo2A C22A -16(3) . .
C25A Mo1A Mo2A C23A 21(3) . .
C25A Mo1A Mo2A C24A 30.5(14) . .
C25A Mo1A Mo2A P4 155.3(8) . .
C25A Mo1A Mo2A P5 -177(4) . .
C25A Mo1A Mo2A P6 -146.6(15) . .
C25A Mo1A Mo2A C34 135(4) . .
C25A Mo1A Mo2A C32 109(2) . .
C25A Mo1A Mo2A C35 -136(7) . .
C26A C21A C22A C23A 171.9(18) . .
C26A C21A C22A C27A 5(3) . .
C26A C21A C22A Mo1A -121(2) . .
C26A C21A C22A Mo2A -116(2) . .
C26A C21A C25A C24A -172.2(14) . .
C26A C21A C25A C30A 3(2) . .
C26A C21A C25A Mo1A 112.8(15) . .
C26A C21A C25A Mo2A 121.8(15) . .
C27A C22A C23A C24A 165(2) . .
C27A C22A C23A C28A -6(3) . .
C27A C22A C23A Mo1A -139(3) . .
C27A C22A C23A Mo2A -127(3) . .
C28A C23A C24A C25A 170.4(14) . .
C28A C23A C24A C29A -9(2) . .
C28A C23A C24A Mo1A -133.7(16) . .
C28A C23A C24A Mo2A -130.1(17) . .
C29A C24A C25A C21A 177.1(15) . .
C29A C24A C25A C30A 2(2) . .
C29A C24A C25A Mo1A -114.1(16) . .
C29A C24A C25A Mo2A -123.2(16) . .
C21B C22B C23B C24B -0.5(15) . .
C21B C22B C23B C28B 178.1(13) . .
C21B C22B C23B Mo2B 58.1(12) . .
C21B C22B C23B Mo1B 67.8(13) . .
C21B Mo2B Mo1B C22B -11.5(10) . .
C21B Mo2B Mo1B C23B 16.5(18) . .
C21B Mo2B Mo1B C24B 48.6(10) . .
C21B Mo2B Mo1B C25B 38.0(5) . .
C21B Mo2B Mo1B P1 166.5(7) . .
C21B Mo2B Mo1B P4 -149.9(11) . .
C21B Mo2B Mo1B P5 -144.1(18) . .
C21B Mo2B Mo1B P6 -108.5(6) . .
C21B Mo2B Mo1B C31 -86.2(7) . .
C21B Mo2B Mo1B C33 -179(5) . .
C22B C21B C25B C24B 1.8(16) . .
C22B C21B C25B C30B 172.2(12) . .
C22B C21B C25B Mo2B -69.3(12) . .
C22B C21B C25B Mo1B -55.0(11) . .
C22B C23B C24B C25B 1.6(12) . .
C22B C23B C24B C29B -174.4(10) . .
C22B C23B C24B Mo2B 62.6(8) . .
C22B C23B C24B Mo1B 73.8(8) . .
C22B Mo2B Mo1B C21B 11.5(10) . .
C22B Mo2B Mo1B C23B 28.1(10) . .
C22B Mo2B Mo1B C24B 60.1(4) . .
C22B Mo2B Mo1B C25B 49.6(9) . .
C22B Mo2B Mo1B P1 178.0(4) . .
C22B Mo2B Mo1B P4 -138.4(18) . .
C22B Mo2B Mo1B P5 -132.6(11) . .
C22B Mo2B Mo1B P6 -97.0(5) . .
C22B Mo2B Mo1B C31 -74.7(5) . .
C22B Mo2B Mo1B C33 -168(6) . .
C23B C24B C25B C21B -2.2(13) . .
C23B C24B C25B C30B -172.8(10) . .
C23B C24B C25B Mo2B 68.7(7) . .
C23B C24B C25B Mo1B 64.1(7) . .
C23B Mo2B Mo1B C21B -16.5(18) . .
C23B Mo2B Mo1B C22B -28.1(10) . .
C23B Mo2B Mo1B C24B 32.0(9) . .
C23B Mo2B Mo1B C25B 21.5(18) . .
C23B Mo2B Mo1B P1 150.0(12) . .
C23B Mo2B Mo1B P4 -166(3) . .
C23B Mo2B Mo1B P5 -160.6(4) . .
C23B Mo2B Mo1B P6 -125.1(13) . .
C23B Mo2B Mo1B C31 -102.7(13) . .
C23B Mo2B Mo1B C33 164(6) . .
C24B Mo2B Mo1B C21B -48.6(10) . .
C24B Mo2B Mo1B C22B -60.1(4) . .
C24B Mo2B Mo1B C23B -32.0(9) . .
C24B Mo2B Mo1B C25B -10.5(10) . .
C24B Mo2B Mo1B P1 117.9(5) . .
C24B Mo2B Mo1B P4 161.5(19) . .
C24B Mo2B Mo1B P5 167.3(9) . .
C24B Mo2B Mo1B P6 -157.1(5) . .
C24B Mo2B Mo1B C31 -134.8(5) . .
C24B Mo2B Mo1B C33 132(6) . .
C25B C21B C22B C23B -0.7(17) . .
C25B C21B C22B C27B -178.0(13) . .
C25B C21B C22B Mo2B 61.0(11) . .
C25B C21B C22B Mo1B 55.9(11) . .
C25B Mo2B Mo1B C21B -38.0(5) . .
C25B Mo2B Mo1B C22B -49.6(9) . .
C25B Mo2B Mo1B C23B -21.5(18) . .
C25B Mo2B Mo1B C24B 10.5(10) . .
C25B Mo2B Mo1B P1 128.5(6) . .
C25B Mo2B Mo1B P4 172.0(10) . .
C25B Mo2B Mo1B P5 177.9(18) . .
C25B Mo2B Mo1B P6 -146.6(6) . .
C25B Mo2B Mo1B C31 -124.2(7) . .
C25B Mo2B Mo1B C33 143(5) . .
C26B C21B C22B C23B 167.8(13) . .
C26B C21B C22B C27B -9(3) . .
C26B C21B C22B Mo2B -130.5(16) . .
C26B C21B C22B Mo1B -135.5(15) . .
C26B C21B C25B C24B -165.8(17) . .
C26B C21B C25B C30B 5(3) . .
C26B C21B C25B Mo2B 123(2) . .
C26B C21B C25B Mo1B 138(2) . .
C27B C22B C23B C24B 176.9(12) . .
C27B C22B C23B C28B -5(2) . .
C27B C22B C23B Mo2B -124.6(13) . .
C27B C22B C23B Mo1B -114.8(13) . .
C28B C23B C24B C25B -177.2(9) . .
C28B C23B C24B C29B 6.8(16) . .
C28B C23B C24B Mo2B -116.2(11) . .
C28B C23B C24B Mo1B -105.0(11) . .
C29B C24B C25B C21B 173.7(11) . .
C29B C24B C25B C30B 3.0(16) . .
C29B C24B C25B Mo2B -115.4(10) . .
C29B C24B C25B Mo1B -120.0(11) . .
Sm1 C1A C2A C3A 66.3(12) . .
Sm1 C1A C2A C7A -119.2(18) . .
Sm1 C1A C5A C4A -68.5(9) . .
Sm1 C1A C5A C10A 112.9(16) . .
Sm1 C2A C3A C4A 69.4(11) . .
Sm1 C2A C3A C8A -120.1(17) . .
Sm1 C3A C4A C5A 68.8(10) . .
Sm1 C3A C4A C9A -126.3(16) . .
Sm1 C4A C5A C1A 70.3(10) . .
Sm1 C4A C5A C10A -111.3(19) . .
Sm1 C1B C5B C4B -68.5(6) . .
Sm1 C1B C5B C10B 116.5(16) . .
Sm1 C1B C2B C3B 67.4(5) . .
Sm1 C1B C2B C7B -121.4(13) . .
Sm1 C5B C4B C3B -69.2(5) . .
Sm1 C5B C4B C9B 121.0(13) . .
Sm1 C4B C3B C2B -68.5(7) . .
Sm1 C4B C3B C8B 117.3(13) . .
Sm1 C3B C2B C1B -67.4(6) . .
Sm1 C3B C2B C7B 121.4(14) . .
Sm1 C11A C12A C13A -68.4(8) . .
Sm1 C11A C12A C17A 121.1(13) . .
Sm1 C11A C15A C14A 69.5(13) . .
Sm1 C11A C15A C20A -121(2) . .
Sm1 C12A C13A C14A -68.8(8) . .
Sm1 C12A C13A C18A 118.1(10) . .
Sm1 C13A C14A C15A -67.0(12) . .
Sm1 C13A C14A C19A 118.5(12) . .
Sm1 C14A C15A C11A -69.1(14) . .
Sm1 C14A C15A C20A 121(2) . .
Sm1 C11B C12B C13B -70.2(10) . .
Sm1 C11B C12B C17B 115.7(14) . .
Sm1 C11B C15B C14B 71.0(11) . .
Sm1 C11B C15B C20B -113.6(19) . .
Sm1 C12B C13B C14B -69.4(9) . .
Sm1 C12B C13B C18B 119.6(13) . .
Sm1 C13B C14B C15B -65.9(12) . .
Sm1 C13B C14B C19B 120.8(13) . .
Sm1 C14B C15B C11B -69.4(11) . .
Sm1 C14B C15B C20B 115.3(19) . .
Sm1 P2 P3 P1 64.33(7) . .
Sm1 P2 P3 P2 -179.52(14) . 2_675
Sm1 P2 P3 P3 -179.52(14) . 2_675
Sm1 P2 P3 P4 -111.98(15) . 2_675
Sm1 P2 P3 P5 110.88(13) . .
Sm1 P2 P3 P6 -64.87(7) . 2_675
Sm1 P6 C31 Mo2B 173.0(2) 2_675 .
Sm1 P6 C31 O1 2.5(6) 2_675 .
Sm1 P6 C31 Mo1B -172.6(3) 2_675 .
Sm1 P6 O1 C31 -176.9(7) 2_675 .
P1 P2 P3 Sm1 -64.33(7) . .
P1 P2 P3 P2 116.15(15) . 2_675
P1 P2 P3 P3 116.15(15) . 2_675
P1 P2 P3 P4 -176.31(18) . 2_675
P1 P2 P3 P5 46.56(12) . .
P1 P2 P3 P6 -129.20(12) . 2_675
P1 P4 C33 Mo2B -49.7(4) . .
P1 P4 C33 O3 127.9(18) . .
P1 P4 C33 Mo1B -52.7(6) . .
P1 P5 C36 Mo2B 50.5(6) . .
P1 P5 C36 O6 -130.9(17) . .
P1 P5 C36 Mo1B 49.9(4) . .
P1 Mo2B Mo1B C21B -166.5(7) . .
P1 Mo2B Mo1B C22B -178.0(4) . .
P1 Mo2B Mo1B C23B -150.0(12) . .
P1 Mo2B Mo1B C24B -117.9(5) . .
P1 Mo2B Mo1B C25B -128.5(6) . .
P1 Mo2B Mo1B P4 43.6(15) . .
P1 Mo2B Mo1B P5 49.4(13) . .
P1 Mo2B Mo1B P6 84.96(11) . .
P1 Mo2B Mo1B C31 107.3(2) . .
P1 Mo2B Mo1B C33 14(5) . .
P2 P2 P3 Sm1 179.52(14) 2_675 .
P2 P2 P3 P1 -116.15(15) 2_675 .
P2 P2 P3 P3 0.001(2) 2_675 2_675
P2 P2 P3 P4 67.54(16) 2_675 2_675
P2 P2 P3 P5 -69.60(15) 2_675 .
P2 P2 P3 P6 114.65(15) 2_675 2_675
P2 P4 C33 Mo2B -99.7(11) . .
P2 P4 C33 O3 78(2) . .
P2 P4 C33 Mo1B -102.7(12) . .
P2 P5 C35 O5 82(2) 2_675 .
P2 P5 C35 Mo1A -98.0(15) 2_675 .
P2 P5 C35 Mo2A -94.0(14) 2_675 .
P2 P5 C36 Mo2B -145(5) 2_675 .
P2 P5 C36 O6 33(7) 2_675 .
P2 P5 C36 Mo1B -146(5) 2_675 .
P2 P6 C31 Mo2B 78.4(12) 2_675 .
P2 P6 C31 O1 -92.0(13) 2_675 .
P2 P6 C31 Mo1B 92.9(12) 2_675 .
P2 P6 O1 Sm1 -28.9(3) 2_675 2_675
P2 P6 O1 C31 154.1(7) 2_675 .
P3 P2 P3 Sm1 179.52(14) 2_675 .
P3 P2 P3 P1 -116.15(15) 2_675 .
P3 P2 P3 P2 -0.001(1) 2_675 2_675
P3 P2 P3 P4 67.54(16) 2_675 2_675
P3 P2 P3 P5 -69.60(15) 2_675 .
P3 P2 P3 P6 114.65(15) 2_675 2_675
P3 P4 C34 O4 -80.0(18) 2_675 .
P3 P4 C34 Mo1A 99.0(9) 2_675 .
P3 P4 C34 Mo2A 97.0(10) 2_675 .
P3 P5 C35 O5 -64(5) . .
P3 P5 C35 Mo1A 116(4) . .
P3 P5 C35 Mo2A 119(4) . .
P3 P5 C36 Mo2B 103.7(11) . .
P3 P5 C36 O6 -78(2) . .
P3 P5 C36 Mo1B 103.0(10) . .
P3 P6 C31 Mo2B -94.7(9) 2_675 .
P3 P6 C31 O1 94.8(10) 2_675 .
P3 P6 C31 Mo1B -80.2(10) 2_675 .
P3 P6 O1 Sm1 30.5(3) 2_675 2_675
P3 P6 O1 C31 -146.5(7) 2_675 .
P4 P2 P3 Sm1 -112.65(12) . .
P4 P2 P3 P1 -48.33(13) . .
P4 P2 P3 P2 67.82(16) . 2_675
P4 P2 P3 P3 67.82(16) . 2_675
P4 P2 P3 P4 135.36(12) . 2_675
P4 P2 P3 P5 -1.8(2) . .
P4 P2 P3 P6 -177.53(14) . 2_675
P4 P6 C31 Mo2B -56.3(3) . .
P4 P6 C31 O1 133.3(4) . .
P4 P6 C31 Mo1B -41.8(4) . .
P4 P6 O1 Sm1 104.8(3) . 2_675
P4 P6 O1 C31 -72.1(7) . .
P4 Mo2B Mo1B C21B 149.9(11) . .
P4 Mo2B Mo1B C22B 138.4(18) . .
P4 Mo2B Mo1B C23B 166(3) . .
P4 Mo2B Mo1B C24B -161.5(19) . .
P4 Mo2B Mo1B C25B -172.0(10) . .
P4 Mo2B Mo1B P1 -43.6(15) . .
P4 Mo2B Mo1B P5 6(3) . .
P4 Mo2B Mo1B P6 41.4(14) . .
P4 Mo2B Mo1B C31 63.7(15) . .
P4 Mo2B Mo1B C33 -29(4) . .
P4 Mo1A Mo2A C21A 175.1(12) . .
P4 Mo1A Mo2A C22A -172(2) . .
P4 Mo1A Mo2A C23A -135(2) . .
P4 Mo1A Mo2A C24A -124.8(12) . .
P4 Mo1A Mo2A C25A -155.3(8) . .
P4 Mo1A Mo2A P5 28(4) . .
P4 Mo1A Mo2A P6 58.1(13) . .
P4 Mo1A Mo2A C34 -20(4) . .
P4 Mo1A Mo2A C32 -46.7(18) . .
P4 Mo1A Mo2A C35 68(6) . .
P5 P2 P3 Sm1 112.24(11) 2_675 .
P5 P2 P3 P1 176.56(14) 2_675 .
P5 P2 P3 P2 -67.29(15) 2_675 2_675
P5 P2 P3 P3 -67.29(15) 2_675 2_675
P5 P2 P3 P4 0.3(2) 2_675 2_675
P5 P2 P3 P5 -136.88(12) 2_675 .
P5 P2 P3 P6 47.36(12) 2_675 2_675
P5 P6 C31 Mo2B 37.6(4) . .
P5 P6 C31 O1 -132.9(4) . .
P5 P6 C31 Mo1B 52.0(4) . .
P5 P6 O1 Sm1 -107.3(3) . 2_675
P5 P6 O1 C31 75.8(7) . .
P5 Mo2B Mo1B C21B 144.1(18) . .
P5 Mo2B Mo1B C22B 132.6(11) . .
P5 Mo2B Mo1B C23B 160.6(4) . .
P5 Mo2B Mo1B C24B -167.3(9) . .
P5 Mo2B Mo1B C25B -177.9(18) . .
P5 Mo2B Mo1B P1 -49.4(13) . .
P5 Mo2B Mo1B P4 -6(3) . .
P5 Mo2B Mo1B P6 35.5(13) . .
P5 Mo2B Mo1B C31 57.9(13) . .
P5 Mo2B Mo1B C33 -35(6) . .
P5 Mo1A Mo2A C21A 147(2) . .
P5 Mo1A Mo2A C22A 160.7(14) . .
P5 Mo1A Mo2A C23A -162.3(15) . .
P5 Mo1A Mo2A C24A -152(3) . .
P5 Mo1A Mo2A C25A 177(4) . .
P5 Mo1A Mo2A P4 -28(4) . .
P5 Mo1A Mo2A P6 30(2) . .
P5 Mo1A Mo2A C34 -47(7) . .
P5 Mo1A Mo2A C32 -74.3(18) . .
P5 Mo1A Mo2A C35 41(3) . .
P6 P2 P3 Sm1 64.87(7) 2_675 .
P6 P2 P3 P1 129.20(12) 2_675 .
P6 P2 P3 P2 -114.65(15) 2_675 2_675
P6 P2 P3 P3 -114.65(15) 2_675 2_675
P6 P2 P3 P4 -47.11(14) 2_675 2_675
P6 P2 P3 P5 175.76(16) 2_675 .
P6 P4 C33 Mo2B 45.6(8) . .
P6 P4 C33 O3 -136.9(16) . .
P6 P4 C33 Mo1B 42.6(10) . .
P6 P4 C34 O4 -127.3(13) . .
P6 P4 C34 Mo1A 51.6(4) . .
P6 P4 C34 Mo2A 49.6(5) . .
P6 P5 C35 O5 131.3(18) . .
P6 P5 C35 Mo1A -49.0(7) . .
P6 P5 C35 Mo2A -45.1(5) . .
P6 P5 C36 Mo2B -46.9(8) . .
P6 P5 C36 O6 131.7(16) . .
P6 P5 C36 Mo1B -47.5(6) . .
P6 Mo2B Mo1B C21B 108.5(6) . .
P6 Mo2B Mo1B C22B 97.0(5) . .
P6 Mo2B Mo1B C23B 125.1(13) . .
P6 Mo2B Mo1B C24B 157.1(5) . .
P6 Mo2B Mo1B C25B 146.6(6) . .
P6 Mo2B Mo1B P1 -84.96(11) . .
P6 Mo2B Mo1B P4 -41.4(14) . .
P6 Mo2B Mo1B P5 -35.5(13) . .
P6 Mo2B Mo1B C31 22.3(2) . .
P6 Mo2B Mo1B C33 -71(5) . .
P6 C31 O1 Sm1 -4.2(9) . 2_675
P6 Mo1A Mo2A C21A 117.0(5) . .
P6 Mo1A Mo2A C22A 130.2(14) . .
P6 Mo1A Mo2A C23A 167.2(12) . .
P6 Mo1A Mo2A C24A 177.1(5) . .
P6 Mo1A Mo2A C25A 146.6(16) . .
P6 Mo1A Mo2A P4 -58.1(13) . .
P6 Mo1A Mo2A P5 -30(2) . .
P6 Mo1A Mo2A C34 -78(5) . .
P6 Mo1A Mo2A C32 -104.8(6) . .
P6 Mo1A Mo2A C35 10(5) . .
Mo2B C21B C22B C23B -61.7(10) . .
Mo2B C21B C22B C27B 121.1(15) . .
Mo2B C21B C22B Mo1B -5.0(4) . .
Mo2B C21B C25B C24B 71.1(8) . .
Mo2B C21B C25B C30B -118.5(12) . .
Mo2B C21B C25B Mo1B 14.33(17) . .
Mo2B C22B C23B C24B -58.6(7) . .
Mo2B C22B C23B C28B 120.1(13) . .
Mo2B C22B C23B Mo1B 9.8(4) . .
Mo2B C23B C24B C25B -60.9(7) . .
Mo2B C23B C24B C29B 123.0(10) . .
Mo2B C23B C24B Mo1B 11.2(2) . .
Mo2B C24B C25B C21B -70.9(9) . .
Mo2B C24B C25B C30B 118.4(11) . .
Mo2B C24B C25B Mo1B -4.6(5) . .
Mo2B P4 C33 O3 178(2) . .
Mo2B P4 C33 Mo1B -3.0(5) . .
Mo2B P5 C36 O6 179(2) . .
Mo2B P5 C36 Mo1B -0.7(5) . .
Mo2B P6 C31 O1 -170.4(6) . .
Mo2B P6 C31 Mo1B 14.48(16) . .
Mo2B P6 O1 Sm1 -172.5(3) . 2_675
Mo2B P6 O1 C31 10.6(7) . .
C31 P6 O1 Sm1 176.9(7) . 2_675
C31 Mo2B Mo1B C21B 86.2(7) . .
C31 Mo2B Mo1B C22B 74.7(5) . .
C31 Mo2B Mo1B C23B 102.7(13) . .
C31 Mo2B Mo1B C24B 134.8(5) . .
C31 Mo2B Mo1B C25B 124.2(7) . .
C31 Mo2B Mo1B P1 -107.3(2) . .
C31 Mo2B Mo1B P4 -63.7(15) . .
C31 Mo2B Mo1B P5 -57.9(13) . .
C31 Mo2B Mo1B P6 -22.3(2) . .
C31 Mo2B Mo1B C33 -93(5) . .
O1 P6 C31 Mo2B 170.4(6) . .
O1 P6 C31 Mo1B -175.1(7) . .
O3 P4 C33 Mo2B -178(2) . .
O3 P4 C33 Mo1B 179(2) . .
C34 Mo1A Mo2A C21A -165(5) . .
C34 Mo1A Mo2A C22A -152(6) . .
C34 Mo1A Mo2A C23A -115(6) . .
C34 Mo1A Mo2A C24A -105(5) . .
C34 Mo1A Mo2A C25A -135(4) . .
C34 Mo1A Mo2A P4 20(4) . .
C34 Mo1A Mo2A P5 47(7) . .
C34 Mo1A Mo2A P6 78(5) . .
C34 Mo1A Mo2A C32 -27(5) . .
C34 Mo1A Mo2A C35 88(9) . .
O4 P4 C34 Mo1A 178.9(16) . .
O4 P4 C34 Mo2A 176.9(17) . .
C32 Mo1A Mo2A C21A -138.2(9) . .
C32 Mo1A Mo2A C22A -125.0(10) . .
C32 Mo1A Mo2A C23A -88.0(9) . .
C32 Mo1A Mo2A C24A -78.1(9) . .
C32 Mo1A Mo2A C25A -109(2) . .
C32 Mo1A Mo2A P4 46.7(18) . .
C32 Mo1A Mo2A P5 74.3(18) . .
C32 Mo1A Mo2A P6 104.8(6) . .
C32 Mo1A Mo2A C34 27(5) . .
C32 Mo1A Mo2A C35 115(5) . .
C35 Mo1A Mo2A C21A 107(5) . .
C35 Mo1A Mo2A C22A 120(4) . .
C35 Mo1A Mo2A C23A 157(5) . .
C35 Mo1A Mo2A C24A 167(6) . .
C35 Mo1A Mo2A C25A 136(7) . .
C35 Mo1A Mo2A P4 -68(6) . .
C35 Mo1A Mo2A P5 -41(3) . .
C35 Mo1A Mo2A P6 -10(5) . .
C35 Mo1A Mo2A C34 -88(9) . .
C35 Mo1A Mo2A C32 -115(5) . .
O5 P5 C35 Mo1A 180(2) . .
O5 P5 C35 Mo2A -176(2) . .
C36 Mo2B Mo1B C21B 151(7) . .
C36 Mo2B Mo1B C22B 140(6) . .
C36 Mo2B Mo1B C23B 168(5) . .
C36 Mo2B Mo1B C24B -160(6) . .
C36 Mo2B Mo1B C25B -170(7) . .
C36 Mo2B Mo1B P1 -42(6) . .
C36 Mo2B Mo1B P4 2(8) . .
C36 Mo2B Mo1B P5 7(5) . .
C36 Mo2B Mo1B P6 43(7) . .
C36 Mo2B Mo1B C31 65(7) . .
C36 Mo2B Mo1B C33 -28(11) . .
O6 P5 C36 Mo2B -179(2) . .
O6 P5 C36 Mo1B -179(2) . .
C37 C38 C39 C40 0.0 . .
C38 C37 C42 C41 0.0 . .
C38 C39 C40 C41 0.0 . .
C39 C40 C41 C42 0.0 . .
C40 C41 C42 C37 0.0 . .
C42 C37 C38 C39 0.0 . .
C43 C37 C38 C39 179.5(12) . .
C43 C37 C42 C41 -179.5(12) . .
C44 C45 C46 C47 0.0 . .
C45 C44 C49 C48 0.0 . .
C45 C46 C47 C48 0.0 . .
C46 C47 C48 C49 0.0 . .
C47 C48 C49 C44 0.0 . .
C49 C44 C45 C46 0.0 . .
C50 C44 C45 C46 -173.0(18) . .
C50 C44 C49 C48 173.0(18) . .
Mo1B C21B C22B C23B -56.7(9) . .
Mo1B C21B C22B C27B 126.1(16) . .
Mo1B C21B C22B Mo2B 5.0(4) . .
Mo1B C21B C25B C24B 56.7(7) . .
Mo1B C21B C25B C30B -132.8(12) . .
Mo1B C21B C25B Mo2B -14.33(17) . .
Mo1B C22B C23B C24B -68.3(7) . .
Mo1B C22B C23B C28B 110.3(14) . .
Mo1B C22B C23B Mo2B -9.8(4) . .
Mo1B C23B C24B C25B -72.2(7) . .
Mo1B C23B C24B C29B 111.8(9) . .
Mo1B C23B C24B Mo2B -11.2(2) . .
Mo1B C24B C25B C21B -66.3(10) . .
Mo1B C24B C25B C30B 123.0(11) . .
Mo1B C24B C25B Mo2B 4.6(5) . .
Mo1B P4 C33 Mo2B 3.0(5) . .
Mo1B P4 C33 O3 -179(2) . .
Mo1B P5 C36 Mo2B 0.7(5) . .
Mo1B P5 C36 O6 179(2) . .
Mo1B P6 C31 Mo2B -14.48(16) . .
Mo1B P6 C31 O1 175.1(7) . .
Mo1B P6 O1 Sm1 171.6(3) . 2_675
Mo1B P6 O1 C31 -5.4(7) . .
Mo1A C21A C22A C23A -67.3(13) . .
Mo1A C21A C22A C27A 126.3(17) . .
Mo1A C21A C22A Mo2A 4.8(6) . .
Mo1A C21A C25A C24A 74.9(9) . .
Mo1A C21A C25A C30A -110.2(16) . .
Mo1A C21A C25A Mo2A 9.0(4) . .
Mo1A C22A C23A C24A -56.0(12) . .
Mo1A C22A C23A C28A 133.8(14) . .
Mo1A C22A C23A Mo2A 12.3(2) . .
Mo1A C23A C24A C25A -55.9(9) . .
Mo1A C23A C24A C29A 124.2(14) . .
Mo1A C23A C24A Mo2A 3.6(5) . .
Mo1A C24A C25A C21A -68.8(10) . .
Mo1A C24A C25A C30A 115.7(14) . .
Mo1A C24A C25A Mo2A -9.0(4) . .
Mo1A P4 C34 O4 -178.9(16) . .
Mo1A P4 C34 Mo2A -2.0(5) . .
Mo1A P5 C35 O5 -180(2) . .
Mo1A P5 C35 Mo2A 3.9(6) . .
Mo2A C21A C22A C23A -72.1(13) . .
Mo2A C21A C22A C27A 121.5(18) . .
Mo2A C21A C22A Mo1A -4.8(6) . .
Mo2A C21A C25A C24A 65.9(9) . .
Mo2A C21A C25A C30A -119.2(15) . .
Mo2A C21A C25A Mo1A -9.0(4) . .
Mo2A C22A C23A C24A -68.3(12) . .
Mo2A C22A C23A C28A 121.6(14) . .
Mo2A C22A C23A Mo1A -12.3(2) . .
Mo2A C23A C24A C25A -59.5(10) . .
Mo2A C23A C24A C29A 120.6(14) . .
Mo2A C23A C24A Mo1A -3.6(5) . .
Mo2A C24A C25A C21A -59.7(10) . .
Mo2A C24A C25A C30A 124.8(13) . .
Mo2A C24A C25A Mo1A 9.0(4) . .
Mo2A P4 C34 O4 -176.9(17) . .
Mo2A P4 C34 Mo1A 2.0(5) . .
Mo2A P5 C35 O5 176(2) . .
Mo2A P5 C35 Mo1A -3.9(6) . .
